data_7028913
loop_
_publ_author_name
'Musgrave, Rebecca A.'
'Turbervill, Robert S. P.'
'Irwin, Mark'
'Herchel, Radovan'
'Goicoechea, Jose M.'

_publ_section_title
;
 Iron(ii) complexes of ditopic carbanionic carbenes.
;
_journal_issue 11
_journal_name_full 'Dalton transactions (Cambridge, England : 2003)'
_journal_page_first 4335
_journal_page_last 4344
_journal_paper_doi 10.1039/c3dt52638k
_journal_volume 43
_journal_year 2014
_chemical_formula_moiety 'C18 H36 K N2 O6, C75 H111 Al2 Fe N4'
_chemical_formula_sum 'C93 H147 Al2 Fe K N6 O6'
_chemical_formula_weight 1594.08
_chemical_name_systematic
;
 [K(2,2,2-crypt)][Fe(Et3Al:aIPr-H)2(mes)]
;
_space_group_IT_number 33
_symmetry_cell_setting orthorhombic
_symmetry_space_group_name_Hall 'P 2c -2n'
_symmetry_space_group_name_H-M 'P n a 21'
_atom_sites_solution_hydrogens geom
_atom_sites_solution_primary direct
_atom_sites_solution_secondary difmap
_audit_creation_method SHELXL-97
_cell_angle_alpha 90.00
_cell_angle_beta 90.00
_cell_angle_gamma 90.00
_cell_formula_units_Z 4
_cell_length_a 23.1194(5)
_cell_length_b 37.1470(12)
_cell_length_c 11.0300(3)
_cell_measurement_reflns_used 22877
_cell_measurement_temperature 150(2)
_cell_measurement_theta_max 76.3102
_cell_measurement_theta_min 3.0483
_cell_volume 9472.7(4)
_computing_cell_refinement
;
CrysAlisPro, Agilent Technologies,
Version 1.171.35.15 (release 03-08-2011 CrysAlis171 .NET)
(compiled Aug  3 2011,13:03:54)
;
_computing_data_collection
;
CrysAlisPro, Agilent Technologies,
Version 1.171.35.15 (release 03-08-2011 CrysAlis171 .NET)
(compiled Aug  3 2011,13:03:54)
;
_computing_data_reduction
;
CrysAlisPro, Agilent Technologies,
Version 1.171.35.15 (release 03-08-2011 CrysAlis171 .NET)
(compiled Aug  3 2011,13:03:54)
;
_computing_molecular_graphics 'WinGX (Farrugia, 2005)'
_computing_publication_material 'XCIF (Sheldrick, 2001)'
_computing_structure_refinement 'SHELXL-97 (Sheldrick, 1997)'
_computing_structure_solution 'SHELXS-97 (Sheldrick, 1990)'
_diffrn_ambient_temperature 150(2)
_diffrn_detector_area_resol_mean 10.4102
_diffrn_measured_fraction_theta_full 0.999
_diffrn_measured_fraction_theta_max 0.999
_diffrn_measurement_device_type 'SuperNova, Dual, Cu at zero, Atlas'
_diffrn_measurement_method 'omega scans'
_diffrn_radiation_monochromator mirror
_diffrn_radiation_source 'SuperNova (Cu) X-ray Source'
_diffrn_radiation_type CuK\a
_diffrn_radiation_wavelength 1.54180
_diffrn_reflns_av_R_equivalents 0.0502
_diffrn_reflns_av_sigmaI/netI 0.0535
_diffrn_reflns_limit_h_max 27
_diffrn_reflns_limit_h_min -27
_diffrn_reflns_limit_k_max 37
_diffrn_reflns_limit_k_min -44
_diffrn_reflns_limit_l_max 13
_diffrn_reflns_limit_l_min -13
_diffrn_reflns_number 48896
_diffrn_reflns_theta_full 66.50
_diffrn_reflns_theta_max 66.50
_diffrn_reflns_theta_min 3.05
_exptl_absorpt_coefficient_mu 2.245
_exptl_absorpt_correction_T_max 0.7590
_exptl_absorpt_correction_T_min 0.7153
_exptl_absorpt_correction_type multi-scan
_exptl_absorpt_process_details
;
CrysAlisPro, Agilent Technologies,
Version 1.171.35.15 (release 03-08-2011 CrysAlis171 .NET)
(compiled Aug  3 2011,13:03:54)
Empirical absorption correction using spherical harmonics,
 implemented in SCALE3 ABSPACK scaling algorithm.
;
_exptl_crystal_colour colourless
_exptl_crystal_density_diffrn 1.118
_exptl_crystal_density_meas ?
_exptl_crystal_density_method 'not measured'
_exptl_crystal_description needle
_exptl_crystal_F_000 3464
_exptl_crystal_size_max 0.16
_exptl_crystal_size_mid 0.14
_exptl_crystal_size_min 0.13
_refine_diff_density_max 0.461
_refine_diff_density_min -0.458
_refine_diff_density_rms 0.061
_refine_ls_abs_structure_details 'Flack (1983), 6621 Friedel pairs'
_refine_ls_abs_structure_Flack 0.043(6)
_refine_ls_extinction_method none
_refine_ls_goodness_of_fit_ref 1.105
_refine_ls_hydrogen_treatment constr
_refine_ls_matrix_type full
_refine_ls_number_parameters 1000
_refine_ls_number_reflns 15442
_refine_ls_number_restraints 15
_refine_ls_restrained_S_all 1.105
_refine_ls_R_factor_all 0.0830
_refine_ls_R_factor_gt 0.0706
_refine_ls_shift/su_max 0.000
_refine_ls_shift/su_mean 0.000
_refine_ls_structure_factor_coef Fsqd
_refine_ls_weighting_details 'calc w=1/[\s^2^(Fo^2^)+(0.0041P)^2^+20.8821P] where P=(Fo^2^+2Fc^2^)/3'
_refine_ls_weighting_scheme calc
_refine_ls_wR_factor_gt 0.1363
_refine_ls_wR_factor_ref 0.1405
_reflns_number_gt 12935
_reflns_number_total 15442
_reflns_threshold_expression >2\s(I)
_cod_data_source_file c3dt52638k.txt
_cod_data_source_block 6
_cod_depositor_comments
;
The following automatic conversions were performed:

'_symmetry_cell_setting' value 'Orthorhombic' changed to
'orthorhombic' according to
/usr/data/users/saulius/automatic-downloads/current/RSC/lib/dictionaries/cif_core.dic
dictionary named 'cif_core.dic' version 2.4.2 from 2011-04-26.

Automatic conversion script
Id: cif_fix_values 2281 2013-09-26 08:29:07Z andrius 

The following automatic conversions were performed:

'_exptl_crystal_density_meas' value 'not measured' was changed to '?'
- the value is perceived as not measured.

Automatic conversion script
Id: cif_fix_values 3008 2015-01-20 13:52:24Z robertas 
;
_cod_original_sg_symbol_Hall 'P 2c -2n '
_cod_original_sg_symbol_H-M 'P n a 2(1)'
_cod_database_code 7028913

loop_
_symmetry_equiv_pos_as_xyz
'x, y, z'
'-x, -y, z+1/2'
'-x+1/2, y+1/2, z+1/2'
'x+1/2, -y+1/2, z'

loop_
_atom_site_label
_atom_site_type_symbol
_atom_site_fract_x
_atom_site_fract_y
_atom_site_fract_z
_atom_site_U_iso_or_equiv
_atom_site_adp_type
_atom_site_occupancy
_atom_site_symmetry_multiplicity
_atom_site_calc_flag
_atom_site_refinement_flags
_atom_site_disorder_assembly
_atom_site_disorder_group
Fe1 Fe 0.33910(3) 0.15788(2) 0.21541(9) 0.03360(18) Uani 1 1 d . . .
N1 N 0.48025(16) 0.12032(10) 0.4238(4) 0.0275(9) Uani 1 1 d . . .
C1 C 0.5011(2) 0.15486(13) 0.4268(5) 0.0278(11) Uani 1 1 d . A .
N2 N 0.45958(16) 0.17343(10) 0.3650(4) 0.0303(10) Uani 1 1 d . . .
C2 C 0.42754(19) 0.11912(13) 0.3631(5) 0.0281(11) Uani 1 1 d . . .
H2 H 0.4053 0.0979 0.3506 0.034 Uiso 1 1 calc R . .
C3 C 0.4123(2) 0.15251(13) 0.3242(5) 0.0302(11) Uani 1 1 d . . .
C4 C 0.5082(2) 0.08735(13) 0.4611(5) 0.0318(12) Uani 1 1 d . . .
C5 C 0.5440(2) 0.07006(13) 0.3773(5) 0.0342(12) Uani 1 1 d . . .
C6 C 0.5648(2) 0.03619(15) 0.4075(7) 0.0478(16) Uani 1 1 d . . .
H6 H 0.5894 0.0237 0.3529 0.057 Uiso 1 1 calc R . .
C7 C 0.5497(2) 0.02039(15) 0.5172(6) 0.0479(16) Uani 1 1 d . . .
H7 H 0.5639 -0.0029 0.5366 0.057 Uiso 1 1 calc R . .
C8 C 0.5146(2) 0.03804(15) 0.5976(6) 0.0447(15) Uani 1 1 d . . .
H8 H 0.5052 0.0269 0.6726 0.054 Uiso 1 1 calc R . .
C9 C 0.4926(2) 0.07215(14) 0.5710(5) 0.0363(13) Uani 1 1 d . . .
C10 C 0.5587(2) 0.08636(15) 0.2557(5) 0.0406(14) Uani 1 1 d . . .
H10 H 0.5524 0.1129 0.2612 0.049 Uiso 1 1 calc R . .
C11 C 0.6223(2) 0.07987(17) 0.2189(7) 0.0587(17) Uani 1 1 d . . .
H11A H 0.6296 0.0910 0.1399 0.070 Uiso 0.50 1 d PR . .
H11B H 0.6296 0.0539 0.2136 0.070 Uiso 0.50 1 d PR . .
H11C H 0.6480 0.0905 0.2798 0.070 Uiso 0.50 1 d PR . .
H11D H 0.6418 0.0659 0.2823 0.070 Uiso 0.50 1 d PR . .
H11E H 0.6418 0.1031 0.2086 0.070 Uiso 0.50 1 d PR . .
H11F H 0.6234 0.0665 0.1424 0.070 Uiso 0.50 1 d PR . .
C12 C 0.5193(3) 0.07165(18) 0.1554(6) 0.0616(19) Uani 1 1 d . . .
H12A H 0.5296 0.0828 0.0779 0.074 Uiso 0.50 1 d PR . .
H12B H 0.4789 0.0772 0.1748 0.074 Uiso 0.50 1 d PR . .
H12C H 0.5242 0.0455 0.1494 0.074 Uiso 0.50 1 d PR . .
H12D H 0.4922 0.0542 0.1902 0.074 Uiso 0.50 1 d PR . .
H12E H 0.5429 0.0598 0.0932 0.074 Uiso 0.50 1 d PR . .
H12F H 0.4976 0.0915 0.1186 0.074 Uiso 0.50 1 d PR . .
C13 C 0.4508(3) 0.08989(17) 0.6595(6) 0.0521(17) Uani 1 1 d . . .
H13 H 0.4501 0.1162 0.6411 0.062 Uiso 1 1 calc R . .
C14 C 0.4686(4) 0.0855(2) 0.7914(6) 0.071(2) Uani 1 1 d . . .
H14A H 0.4404 0.0976 0.8437 0.085 Uiso 0.50 1 d PR . .
H14B H 0.5069 0.0962 0.8036 0.085 Uiso 0.50 1 d PR . .
H14C H 0.4700 0.0598 0.8118 0.085 Uiso 0.50 1 d PR . .
H14D H 0.5045 0.0715 0.7957 0.085 Uiso 0.50 1 d PR . .
H14E H 0.4380 0.0729 0.8358 0.085 Uiso 0.50 1 d PR . .
H14F H 0.4749 0.1093 0.8276 0.085 Uiso 0.50 1 d PR . .
C15 C 0.3897(3) 0.07537(19) 0.6403(7) 0.066(2) Uani 1 1 d . . .
H15A H 0.3631 0.0871 0.6974 0.079 Uiso 0.50 1 d PR . .
H15B H 0.3894 0.0493 0.6543 0.079 Uiso 0.50 1 d PR . .
H15C H 0.3772 0.0804 0.5571 0.079 Uiso 0.50 1 d PR . .
H15D H 0.3900 0.0575 0.5751 0.079 Uiso 0.50 1 d PR . .
H15E H 0.3638 0.0952 0.6182 0.079 Uiso 0.50 1 d PR . .
H15F H 0.3759 0.0641 0.7154 0.079 Uiso 0.50 1 d PR . .
C16 C 0.4650(2) 0.21182(12) 0.3383(5) 0.0283(11) Uani 1 1 d . . .
C17 C 0.5034(2) 0.22224(13) 0.2480(5) 0.0343(12) Uani 1 1 d . . .
C18 C 0.5094(2) 0.25900(13) 0.2268(6) 0.0413(13) Uani 1 1 d . . .
H18 H 0.5356 0.2672 0.1664 0.050 Uiso 1 1 calc R . .
C19 C 0.4777(3) 0.28361(14) 0.2926(6) 0.0486(16) Uani 1 1 d . . .
H19 H 0.4823 0.3086 0.2774 0.058 Uiso 1 1 calc R . .
C20 C 0.4395(2) 0.27238(14) 0.3796(6) 0.0453(15) Uani 1 1 d . . .
H20 H 0.4176 0.2898 0.4229 0.054 Uiso 1 1 calc R . .
C21 C 0.4320(2) 0.23618(13) 0.4062(6) 0.0360(13) Uani 1 1 d . . .
C22 C 0.5373(2) 0.19502(15) 0.1731(5) 0.0418(14) Uani 1 1 d . . .
H22 H 0.5489 0.1750 0.2287 0.050 Uiso 1 1 calc R . .
C23 C 0.5931(3) 0.21048(18) 0.1179(7) 0.0623(19) Uani 1 1 d . . .
H23A H 0.6168 0.2211 0.1822 0.075 Uiso 0.50 1 d PR . .
H23B H 0.5832 0.2291 0.0582 0.075 Uiso 0.50 1 d PR . .
H23C H 0.6148 0.1912 0.0780 0.075 Uiso 0.50 1 d PR . .
H23D H 0.5931 0.2064 0.0301 0.075 Uiso 0.50 1 d PR . .
H23E H 0.6267 0.1985 0.1540 0.075 Uiso 0.50 1 d PR . .
H23F H 0.5951 0.2364 0.1343 0.075 Uiso 0.50 1 d PR . .
C24 C 0.4997(3) 0.17860(17) 0.0735(6) 0.0540(17) Uani 1 1 d . . .
H24A H 0.5225 0.1611 0.0271 0.065 Uiso 0.50 1 d PR . .
H24B H 0.4861 0.1977 0.0192 0.065 Uiso 0.50 1 d PR . .
H24C H 0.4664 0.1665 0.1102 0.065 Uiso 0.50 1 d PR . .
H24D H 0.4608 0.1891 0.0772 0.065 Uiso 0.50 1 d PR . .
H24E H 0.4973 0.1525 0.0852 0.065 Uiso 0.50 1 d PR . .
H24F H 0.5169 0.1837 -0.0059 0.065 Uiso 0.50 1 d PR . .
C25 C 0.3914(2) 0.22369(15) 0.5051(6) 0.0420(14) Uani 1 1 d . . .
H25 H 0.3708 0.2017 0.4754 0.050 Uiso 1 1 calc R . .
C26 C 0.4247(3) 0.21346(19) 0.6218(6) 0.0625(19) Uani 1 1 d . . .
H26A H 0.3973 0.2054 0.6839 0.075 Uiso 0.50 1 d PR . .
H26B H 0.4459 0.2345 0.6517 0.075 Uiso 0.50 1 d PR . .
H26C H 0.4520 0.1940 0.6038 0.075 Uiso 0.50 1 d PR . .
H26D H 0.4662 0.2172 0.6091 0.075 Uiso 0.50 1 d PR . .
H26E H 0.4175 0.1881 0.6412 0.075 Uiso 0.50 1 d PR . .
H26F H 0.4115 0.2286 0.6891 0.075 Uiso 0.50 1 d PR . .
C27 C 0.3454(3) 0.25186(17) 0.5419(7) 0.0597(18) Uani 1 1 d . . .
H27A H 0.3207 0.2419 0.6058 0.072 Uiso 0.50 1 d PR . .
H27B H 0.3217 0.2580 0.4712 0.072 Uiso 0.50 1 d PR . .
H27C H 0.3647 0.2736 0.5720 0.072 Uiso 0.50 1 d PR . .
H27D H 0.3507 0.2737 0.4935 0.072 Uiso 0.50 1 d PR . .
H27E H 0.3497 0.2577 0.6281 0.072 Uiso 0.50 1 d PR . .
H27F H 0.3067 0.2420 0.5273 0.072 Uiso 0.50 1 d PR . .
N3 N 0.24123(16) 0.09852(11) 0.2505(4) 0.0307(10) Uani 1 1 d . . .
C28 C 0.2284(2) 0.06306(13) 0.2368(5) 0.0333(12) Uani 1 1 d . . .
N4 N 0.27897(16) 0.04882(11) 0.1936(4) 0.0323(10) Uani 1 1 d . . .
C29 C 0.29845(19) 0.10778(12) 0.2147(6) 0.0320(11) Uani 1 1 d . . .
C30 C 0.3204(2) 0.07592(13) 0.1815(5) 0.0351(13) Uani 1 1 d . . .
H30 H 0.3588 0.0723 0.1536 0.042 Uiso 1 1 calc R . .
C31 C 0.1992(2) 0.12543(13) 0.2837(5) 0.0329(12) Uani 1 1 d . . .
C32 C 0.1655(2) 0.14163(13) 0.1928(6) 0.0432(15) Uani 1 1 d . . .
C33 C 0.1259(2) 0.16775(15) 0.2320(7) 0.0538(18) Uani 1 1 d . . .
H33 H 0.1012 0.1788 0.1740 0.065 Uiso 1 1 calc R . .
C34 C 0.1214(2) 0.17799(16) 0.3526(7) 0.0505(16) Uani 1 1 d . . .
H34 H 0.0939 0.1957 0.3762 0.061 Uiso 1 1 calc R . .
C35 C 0.1566(2) 0.16251(15) 0.4373(7) 0.0497(17) Uani 1 1 d . . .
H35 H 0.1537 0.1701 0.5193 0.060 Uiso 1 1 calc R . .
C36 C 0.1966(2) 0.13586(14) 0.4073(6) 0.0380(14) Uani 1 1 d . . .
C37 C 0.1732(2) 0.13180(15) 0.0593(5) 0.0438(15) Uani 1 1 d . . .
H37 H 0.2128 0.1215 0.0482 0.053 Uiso 1 1 calc R . .
C38 C 0.1663(3) 0.16340(19) -0.0269(7) 0.070(2) Uani 1 1 d . . .
H38A H 0.1715 0.1551 -0.1105 0.084 Uiso 0.50 1 d PR . .
H38B H 0.1954 0.1818 -0.0081 0.084 Uiso 0.50 1 d PR . .
H38C H 0.1275 0.1737 -0.0177 0.084 Uiso 0.50 1 d PR . .
H38D H 0.1581 0.1853 0.0196 0.084 Uiso 0.50 1 d PR . .
H38E H 0.1342 0.1586 -0.0828 0.084 Uiso 0.50 1 d PR . .
H38F H 0.2021 0.1667 -0.0732 0.084 Uiso 0.50 1 d PR . .
C39 C 0.1284(4) 0.10281(19) 0.0234(8) 0.083(3) Uani 1 1 d . . .
H39A H 0.1334 0.0965 -0.0622 0.100 Uiso 0.50 1 d PR . .
H39B H 0.0893 0.1122 0.0363 0.100 Uiso 0.50 1 d PR . .
H39C H 0.1341 0.0813 0.0735 0.100 Uiso 0.50 1 d PR . .
H39D H 0.1044 0.0969 0.0939 0.100 Uiso 0.50 1 d PR . .
H39E H 0.1485 0.0812 -0.0046 0.100 Uiso 0.50 1 d PR . .
H39F H 0.1037 0.1121 -0.0418 0.100 Uiso 0.50 1 d PR . .
C40 C 0.2356(2) 0.12051(15) 0.5036(5) 0.0409(14) Uani 1 1 d . . .
H40 H 0.2571 0.0997 0.4675 0.049 Uiso 1 1 calc R . .
C41 C 0.2799(2) 0.14841(18) 0.5440(7) 0.0607(19) Uani 1 1 d . . .
H41A H 0.3050 0.1380 0.6064 0.073 Uiso 0.50 1 d PR . .
H41B H 0.2598 0.1694 0.5772 0.073 Uiso 0.50 1 d PR . .
H41C H 0.3034 0.1558 0.4743 0.073 Uiso 0.50 1 d PR . .
H41D H 0.2739 0.1708 0.4988 0.073 Uiso 0.50 1 d PR . .
H41E H 0.3190 0.1393 0.5281 0.073 Uiso 0.50 1 d PR . .
H41F H 0.2754 0.1530 0.6309 0.073 Uiso 0.50 1 d PR . .
C42 C 0.2023(3) 0.10677(19) 0.6145(7) 0.067(2) Uani 1 1 d . . .
H42A H 0.2297 0.0970 0.6740 0.080 Uiso 0.50 1 d PR . .
H42B H 0.1754 0.0878 0.5895 0.080 Uiso 0.50 1 d PR . .
H42C H 0.1807 0.1267 0.6511 0.080 Uiso 0.50 1 d PR . .
H42D H 0.1608 0.1107 0.6024 0.080 Uiso 0.50 1 d PR . .
H42E H 0.2151 0.1199 0.6869 0.080 Uiso 0.50 1 d PR . .
H42F H 0.2098 0.0810 0.6253 0.080 Uiso 0.50 1 d PR . .
C43 C 0.2901(2) 0.01198(14) 0.1594(6) 0.0399(14) Uani 1 1 d . . .
C44 C 0.2741(2) 0.00025(17) 0.0447(6) 0.0484(16) Uani 1 1 d . . .
C45 C 0.2874(3) -0.03485(19) 0.0122(6) 0.0571(19) Uani 1 1 d . . .
H45 H 0.2766 -0.0436 -0.0655 0.069 Uiso 1 1 calc R . .
C46 C 0.3160(3) -0.05707(17) 0.0919(7) 0.060(2) Uani 1 1 d . . .
H46 H 0.3248 -0.0811 0.0688 0.073 Uiso 1 1 calc R . .
C47 C 0.3319(2) -0.04478(14) 0.2045(7) 0.0475(15) Uani 1 1 d . . .
H47 H 0.3517 -0.0606 0.2580 0.057 Uiso 1 1 calc R . .
C48 C 0.3197(2) -0.01000(13) 0.2426(5) 0.0370(13) Uani 1 1 d . . .
C49 C 0.2475(3) 0.0258(2) -0.0469(6) 0.0607(19) Uani 1 1 d . . .
H49 H 0.2251 0.0444 -0.0012 0.073 Uiso 1 1 calc R . .
C50 C 0.2945(3) 0.0451(2) -0.1188(8) 0.087(3) Uani 1 1 d . . .
H50A H 0.2766 0.0619 -0.1760 0.104 Uiso 0.50 1 d PR . .
H50B H 0.3176 0.0274 -0.1637 0.104 Uiso 0.50 1 d PR . .
H50C H 0.3197 0.0584 -0.0631 0.104 Uiso 0.50 1 d PR . .
H50D H 0.3326 0.0366 -0.0925 0.104 Uiso 0.50 1 d PR . .
H50E H 0.2916 0.0711 -0.1048 0.104 Uiso 0.50 1 d PR . .
H50F H 0.2895 0.0401 -0.2054 0.104 Uiso 0.50 1 d PR . .
C51 C 0.2062(4) 0.0080(3) -0.1390(8) 0.109(3) Uani 1 1 d . . .
H51A H 0.1902 0.0265 -0.1927 0.131 Uiso 0.50 1 d PR . .
H51B H 0.1746 -0.0040 -0.0956 0.131 Uiso 0.50 1 d PR . .
H51C H 0.2275 -0.0097 -0.1872 0.131 Uiso 0.50 1 d PR . .
H51D H 0.2047 -0.0180 -0.1243 0.131 Uiso 0.50 1 d PR . .
H51E H 0.2202 0.0125 -0.2214 0.131 Uiso 0.50 1 d PR . .
H51F H 0.1673 0.0182 -0.1298 0.131 Uiso 0.50 1 d PR . .
C52 C 0.3422(2) 0.00394(14) 0.3629(5) 0.0398(13) Uani 1 1 d . . .
H52 H 0.3206 0.0265 0.3834 0.048 Uiso 1 1 calc R . .
C53 C 0.4065(2) 0.01332(16) 0.3505(6) 0.0484(15) Uani 1 1 d . . .
H53A H 0.4210 0.0224 0.4282 0.058 Uiso 0.50 1 d PR . .
H53B H 0.4113 0.0319 0.2881 0.058 Uiso 0.50 1 d PR . .
H53C H 0.4282 -0.0083 0.3273 0.058 Uiso 0.50 1 d PR . .
H53D H 0.4193 0.0083 0.2676 0.058 Uiso 0.50 1 d PR . .
H53E H 0.4290 -0.0012 0.4076 0.058 Uiso 0.50 1 d PR . .
H53F H 0.4122 0.0389 0.3685 0.058 Uiso 0.50 1 d PR . .
C54 C 0.3344(3) -0.02248(18) 0.4662(6) 0.0629(19) Uani 1 1 d . . .
H54A H 0.3496 -0.0120 0.5411 0.076 Uiso 0.50 1 d PR . .
H54B H 0.3553 -0.0448 0.4479 0.076 Uiso 0.50 1 d PR . .
H54C H 0.2932 -0.0278 0.4763 0.076 Uiso 0.50 1 d PR . .
H54D H 0.3158 -0.0444 0.4358 0.076 Uiso 0.50 1 d PR . .
H54E H 0.3100 -0.0116 0.5290 0.076 Uiso 0.50 1 d PR . .
H54F H 0.3722 -0.0285 0.5006 0.076 Uiso 0.50 1 d PR . .
C55 C 0.3080(2) 0.19538(14) 0.0958(5) 0.0372(13) Uani 1 1 d . . .
C56 C 0.3157(2) 0.19203(16) -0.0295(5) 0.0414(14) Uani 1 1 d . . .
C57 C 0.2911(2) 0.21586(17) -0.1123(7) 0.0522(16) Uani 1 1 d . . .
H57 H 0.2977 0.2129 -0.1968 0.063 Uiso 1 1 calc R . .
C58 C 0.2565(3) 0.24428(17) -0.0701(6) 0.0525(17) Uani 1 1 d . . .
C59 C 0.2472(2) 0.24774(16) 0.0526(6) 0.0474(15) Uani 1 1 d . . .
H59 H 0.2232 0.2666 0.0815 0.057 Uiso 1 1 calc R . .
C60 C 0.2722(2) 0.22432(14) 0.1346(6) 0.0416(15) Uani 1 1 d . . .
C61 C 0.3514(3) 0.16061(17) -0.0807(6) 0.0553(17) Uani 1 1 d . . .
H61A H 0.3658 0.1458 -0.0138 0.066 Uiso 0.50 1 d PR . .
H61B H 0.3841 0.1701 -0.1273 0.066 Uiso 0.50 1 d PR . .
H61C H 0.3269 0.1459 -0.1338 0.066 Uiso 0.50 1 d PR . .
H61D H 0.3521 0.1621 -0.1694 0.066 Uiso 0.50 1 d PR . .
H61E H 0.3338 0.1378 -0.0559 0.066 Uiso 0.50 1 d PR . .
H61F H 0.3910 0.1620 -0.0494 0.066 Uiso 0.50 1 d PR . .
C62 C 0.2309(3) 0.2710(2) -0.1608(7) 0.078(2) Uani 1 1 d . . .
H62A H 0.2425 0.2642 -0.2432 0.094 Uiso 0.50 1 d PR . .
H62B H 0.2452 0.2953 -0.1428 0.094 Uiso 0.50 1 d PR . .
H62C H 0.1886 0.2707 -0.1547 0.094 Uiso 0.50 1 d PR . .
H62D H 0.2084 0.2893 -0.1173 0.094 Uiso 0.50 1 d PR . .
H62E H 0.2056 0.2582 -0.2176 0.094 Uiso 0.50 1 d PR . .
H62F H 0.2622 0.2827 -0.2058 0.094 Uiso 0.50 1 d PR . .
C63 C 0.2599(3) 0.22885(17) 0.2690(6) 0.0534(17) Uani 1 1 d . . .
H63A H 0.2805 0.2102 0.3148 0.064 Uiso 0.50 1 d PR . .
H63B H 0.2183 0.2266 0.2835 0.064 Uiso 0.50 1 d PR . .
H63C H 0.2731 0.2527 0.2955 0.064 Uiso 0.50 1 d PR . .
H63D H 0.2341 0.2494 0.2811 0.064 Uiso 0.50 1 d PR . .
H63E H 0.2963 0.2331 0.3123 0.064 Uiso 0.50 1 d PR . .
H63F H 0.2415 0.2070 0.3003 0.064 Uiso 0.50 1 d PR . .
Al1 Al 0.57547(7) 0.17348(4) 0.51485(18) 0.0452(5) Uani 1 1 d . . .
C64 C 0.5831(3) 0.22648(15) 0.5024(6) 0.0540(18) Uani 1 1 d . A .
H64A H 0.5906 0.2332 0.4170 0.065 Uiso 1 1 calc R . .
H64B H 0.5464 0.2379 0.5276 0.065 Uiso 1 1 calc R . .
C65 C 0.6322(3) 0.24047(17) 0.5817(7) 0.069(2) Uani 1 1 d . . .
H65A H 0.6349 0.2667 0.5736 0.082 Uiso 0.50 1 d PR A .
H65B H 0.6688 0.2295 0.5560 0.082 Uiso 0.50 1 d PR . .
H65C H 0.6246 0.2342 0.6666 0.082 Uiso 0.50 1 d PR . .
H65D H 0.6506 0.2203 0.6238 0.082 Uiso 0.50 1 d PR . .
H65E H 0.6168 0.2575 0.6415 0.082 Uiso 0.50 1 d PR . .
H65F H 0.6609 0.2527 0.5309 0.082 Uiso 0.50 1 d PR . .
C66 C 0.6421(5) 0.1497(3) 0.4696(11) 0.051(3) Uani 0.637(7) 1 d P A 1
H66A H 0.6670 0.1487 0.5425 0.061 Uiso 0.637(7) 1 calc PR A 1
H66B H 0.6308 0.1246 0.4510 0.061 Uiso 0.637(7) 1 calc PR A 1
C67 C 0.6794(7) 0.1619(4) 0.3683(17) 0.094(5) Uani 0.637(7) 1 d P A 1
H67A H 0.7121 0.1454 0.3593 0.141 Uiso 0.319(4) 1 calc PR A 1
H67B H 0.6939 0.1862 0.3855 0.141 Uiso 0.319(4) 1 calc PR A 1
H67C H 0.6569 0.1623 0.2930 0.141 Uiso 0.319(4) 1 calc PR A 1
H67D H 0.6631 0.1839 0.3326 0.141 Uiso 0.319(4) 1 calc PR A 1
H67E H 0.6814 0.1431 0.3064 0.141 Uiso 0.319(4) 1 calc PR A 1
H67F H 0.7184 0.1670 0.3988 0.141 Uiso 0.319(4) 1 calc PR A 1
C68 C 0.5560(4) 0.1653(3) 0.6969(10) 0.055(2) Uani 0.637(7) 1 d P A 1
H68A H 0.5461 0.1888 0.7338 0.066 Uiso 0.637(7) 1 calc PR A 1
H68B H 0.5214 0.1497 0.7023 0.066 Uiso 0.637(7) 1 calc PR A 1
C69 C 0.6043(5) 0.1482(4) 0.7710(10) 0.070(3) Uani 0.637(7) 1 d P A 1
H69A H 0.5915 0.1453 0.8552 0.105 Uiso 0.319(4) 1 calc PR A 1
H69B H 0.6386 0.1636 0.7684 0.105 Uiso 0.319(4) 1 calc PR A 1
H69C H 0.6138 0.1245 0.7370 0.105 Uiso 0.319(4) 1 calc PR A 1
H69D H 0.6377 0.1436 0.7186 0.105 Uiso 0.319(4) 1 calc PR A 1
H69E H 0.5907 0.1253 0.8053 0.105 Uiso 0.319(4) 1 calc PR A 1
H69F H 0.6155 0.1645 0.8368 0.105 Uiso 0.319(4) 1 calc PR A 1
C66A C 0.6460(9) 0.1511(6) 0.396(2) 0.051(3) Uani 0.363(7) 1 d P A 2
H66C H 0.6507 0.1250 0.4106 0.061 Uiso 0.363(7) 1 calc PR A 2
H66D H 0.6359 0.1546 0.3091 0.061 Uiso 0.363(7) 1 calc PR A 2
C67A C 0.7018(12) 0.1706(7) 0.424(3) 0.094(5) Uani 0.363(7) 1 d P A 2
H67G H 0.7329 0.1613 0.3728 0.141 Uiso 0.181(4) 1 calc PR A 2
H67H H 0.7118 0.1668 0.5098 0.141 Uiso 0.181(4) 1 calc PR A 2
H67I H 0.6969 0.1965 0.4094 0.141 Uiso 0.181(4) 1 calc PR A 2
H67J H 0.6948 0.1884 0.4885 0.141 Uiso 0.181(4) 1 calc PR A 2
H67K H 0.7159 0.1829 0.3516 0.141 Uiso 0.181(4) 1 calc PR A 2
H67L H 0.7309 0.1533 0.4520 0.141 Uiso 0.181(4) 1 calc PR A 2
C68A C 0.5897(8) 0.1482(6) 0.6616(17) 0.055(2) Uani 0.363(7) 1 d P A 2
H68C H 0.5750 0.1233 0.6528 0.066 Uiso 0.363(7) 1 calc PR A 2
H68D H 0.6321 0.1467 0.6741 0.066 Uiso 0.363(7) 1 calc PR A 2
C69A C 0.5622(10) 0.1651(6) 0.7754(18) 0.070(3) Uani 0.363(7) 1 d P A 2
H69G H 0.5716 0.1505 0.8465 0.105 Uiso 0.181(4) 1 calc PR A 2
H69H H 0.5201 0.1662 0.7653 0.105 Uiso 0.181(4) 1 calc PR A 2
H69I H 0.5774 0.1896 0.7867 0.105 Uiso 0.181(4) 1 calc PR A 2
H69J H 0.5411 0.1870 0.7525 0.105 Uiso 0.181(4) 1 calc PR A 2
H69K H 0.5926 0.1713 0.8337 0.105 Uiso 0.181(4) 1 calc PR A 2
H69L H 0.5354 0.1479 0.8123 0.105 Uiso 0.181(4) 1 calc PR A 2
Al2 Al 0.15434(7) 0.03373(5) 0.2875(2) 0.0509(5) Uani 1 1 d . C .
C70 C 0.0935(2) 0.06678(16) 0.3473(7) 0.0537(18) Uani 1 1 d . . .
H70A H 0.1089 0.0814 0.4150 0.064 Uiso 1 1 calc R . .
H70B H 0.0819 0.0834 0.2814 0.064 Uiso 1 1 calc R . .
C71 C 0.0398(3) 0.04533(17) 0.3913(8) 0.067(2) Uani 1 1 d . . .
H71A H 0.0104 0.0621 0.4211 0.080 Uiso 0.50 1 d PR . .
H71B H 0.0512 0.0290 0.4567 0.080 Uiso 0.50 1 d PR . .
H71C H 0.0240 0.0314 0.3236 0.080 Uiso 0.50 1 d PR . .
H71D H 0.0467 0.0195 0.3798 0.080 Uiso 0.50 1 d PR . .
H71E H 0.0058 0.0527 0.3442 0.080 Uiso 0.50 1 d PR . .
H71F H 0.0331 0.0503 0.4774 0.080 Uiso 0.50 1 d PR . .
C72 C 0.1201(3) 0.00740(19) 0.1420(9) 0.093(3) Uani 1 1 d . . .
H72A H 0.0778 0.0113 0.1429 0.111 Uiso 1 1 calc R . .
H72B H 0.1353 0.0190 0.0677 0.111 Uiso 1 1 calc R . .
C73 C 0.1305(4) -0.0314(2) 0.1314(11) 0.115(4) Uani 1 1 d . . .
H73A H 0.1118 -0.0405 0.0578 0.138 Uiso 0.50 1 d PR . .
H73B H 0.1145 -0.0438 0.2024 0.138 Uiso 0.50 1 d PR . .
H73C H 0.1722 -0.0359 0.1268 0.138 Uiso 0.50 1 d PR . .
H73D H 0.1539 -0.0396 0.2002 0.138 Uiso 0.50 1 d PR . .
H73E H 0.1512 -0.0364 0.0557 0.138 Uiso 0.50 1 d PR . .
H73F H 0.0934 -0.0442 0.1312 0.138 Uiso 0.50 1 d PR . .
C74 C 0.1789(3) -0.0027(2) 0.4065(9) 0.095(3) Uani 1 1 d DU . .
H74A H 0.1476 -0.0207 0.4152 0.114 Uiso 1 1 calc R B 3
H74B H 0.2133 -0.0153 0.3744 0.114 Uiso 1 1 calc R B 3
C75 C 0.1927(6) 0.0115(3) 0.5259(11) 0.085(4) Uani 0.794(16) 1 d PDU C 3
H75A H 0.2034 -0.0083 0.5800 0.128 Uiso 0.397(8) 1 calc PR C 3
H75B H 0.1589 0.0241 0.5589 0.128 Uiso 0.397(8) 1 calc PR C 3
H75C H 0.2252 0.0284 0.5192 0.128 Uiso 0.397(8) 1 calc PR C 3
H75D H 0.1882 0.0378 0.5254 0.128 Uiso 0.397(8) 1 calc PR C 3
H75E H 0.2327 0.0054 0.5465 0.128 Uiso 0.397(8) 1 calc PR C 3
H75F H 0.1665 0.0010 0.5861 0.128 Uiso 0.397(8) 1 calc PR C 3
C75A C 0.152(2) 0.0000(12) 0.539(2) 0.085(4) Uani 0.206(16) 1 d PD C 4
H75G H 0.1618 -0.0216 0.5853 0.128 Uiso 0.103(8) 1 calc PR C 4
H75H H 0.1095 0.0019 0.5326 0.128 Uiso 0.103(8) 1 calc PR C 4
H75I H 0.1670 0.0213 0.5801 0.128 Uiso 0.103(8) 1 calc PR C 4
H75J H 0.1304 0.0227 0.5467 0.128 Uiso 0.103(8) 1 calc PR C 4
H75K H 0.1827 -0.0008 0.5993 0.128 Uiso 0.103(8) 1 calc PR C 4
H75L H 0.1252 -0.0203 0.5519 0.128 Uiso 0.103(8) 1 calc PR C 4
K101 K 0.41059(5) 0.36669(3) 0.88214(15) 0.0482(3) Uani 1 1 d . . .
N101 N 0.4878(2) 0.36338(14) 0.6583(5) 0.0540(14) Uani 1 1 d . . .
N102 N 0.3335(2) 0.37004(18) 1.1055(5) 0.0642(16) Uani 1 1 d . . .
O101 O 0.50380(16) 0.41502(11) 0.8580(4) 0.0519(11) Uani 1 1 d . . .
O102 O 0.42376(19) 0.42249(13) 1.0504(5) 0.0683(14) Uani 1 1 d . . .
O103 O 0.46639(18) 0.30179(11) 0.8133(4) 0.0553(12) Uani 1 1 d . . .
O104 O 0.40818(18) 0.30793(11) 1.0402(5) 0.0603(12) Uani 1 1 d . . .
O105 O 0.36256(17) 0.37611(11) 0.6535(5) 0.0585(13) Uani 1 1 d . . .
O106 O 0.28903(17) 0.36907(13) 0.8568(5) 0.0662(14) Uani 1 1 d . . .
C101 C 0.5399(3) 0.38577(19) 0.6801(7) 0.064(2) Uani 1 1 d . . .
H10A H 0.5592 0.3906 0.6017 0.077 Uiso 1 1 calc R . .
H10B H 0.5672 0.3722 0.7318 0.077 Uiso 1 1 calc R . .
C102 C 0.5258(3) 0.42124(18) 0.7409(7) 0.063(2) Uani 1 1 d . . .
H10C H 0.5612 0.4362 0.7462 0.076 Uiso 1 1 calc R . .
H10D H 0.4969 0.4345 0.6920 0.076 Uiso 1 1 calc R . .
C103 C 0.4942(3) 0.44811(18) 0.9187(8) 0.067(2) Uani 1 1 d . . .
H10E H 0.4625 0.4615 0.8783 0.080 Uiso 1 1 calc R . .
H10F H 0.5296 0.4631 0.9155 0.080 Uiso 1 1 calc R . .
C104 C 0.4787(3) 0.4409(2) 1.0445(8) 0.073(2) Uani 1 1 d . . .
H10G H 0.5090 0.4258 1.0826 0.088 Uiso 1 1 calc R . .
H10H H 0.4764 0.4638 1.0899 0.088 Uiso 1 1 calc R . .
C105 C 0.4041(3) 0.4168(3) 1.1683(9) 0.091(3) Uani 1 1 d . . .
H10I H 0.4078 0.4394 1.2154 0.110 Uiso 1 1 calc R . .
H10J H 0.4282 0.3982 1.2079 0.110 Uiso 1 1 calc R . .
C106 C 0.3413(3) 0.4048(2) 1.1681(8) 0.091(3) Uani 1 1 d . . .
H10K H 0.3277 0.4025 1.2528 0.109 Uiso 1 1 calc R . .
H10L H 0.3174 0.4233 1.1275 0.109 Uiso 1 1 calc R . .
C107 C 0.5064(3) 0.32653(18) 0.6307(7) 0.0644(19) Uani 1 1 d . . .
H10M H 0.5419 0.3274 0.5807 0.077 Uiso 1 1 calc R . .
H10N H 0.4759 0.3143 0.5829 0.077 Uiso 1 1 calc R . .
C108 C 0.5181(3) 0.30523(18) 0.7434(7) 0.068(2) Uani 1 1 d . . .
H10O H 0.5327 0.2810 0.7213 0.081 Uiso 1 1 calc R . .
H10P H 0.5482 0.3175 0.7923 0.081 Uiso 1 1 calc R . .
C109 C 0.4729(4) 0.27672(17) 0.9112(8) 0.073(2) Uani 1 1 d . . .
H10Q H 0.5040 0.2848 0.9664 0.088 Uiso 1 1 calc R . .
H10R H 0.4832 0.2527 0.8792 0.088 Uiso 1 1 calc R . .
C110 C 0.4172(3) 0.27477(18) 0.9776(7) 0.072(2) Uani 1 1 d . . .
H11G H 0.3851 0.2705 0.9200 0.087 Uiso 1 1 calc R . .
H11H H 0.4182 0.2546 1.0363 0.087 Uiso 1 1 calc R . .
C111 C 0.3595(3) 0.3056(2) 1.1216(8) 0.080(3) Uani 1 1 d . . .
H11I H 0.3242 0.2992 1.0759 0.096 Uiso 1 1 calc R . .
H11J H 0.3666 0.2867 1.1831 0.096 Uiso 1 1 calc R . .
C112 C 0.3520(3) 0.3400(3) 1.1801(7) 0.084(3) Uani 1 1 d . . .
H11K H 0.3892 0.3466 1.2186 0.100 Uiso 1 1 calc R . .
H11L H 0.3233 0.3369 1.2459 0.100 Uiso 1 1 calc R . .
C113 C 0.4552(3) 0.37783(19) 0.5571(7) 0.0618(19) Uani 1 1 d . . .
H11M H 0.4754 0.3717 0.4808 0.074 Uiso 1 1 calc R . .
H11N H 0.4543 0.4044 0.5638 0.074 Uiso 1 1 calc R . .
C114 C 0.3937(3) 0.3641(2) 0.5500(8) 0.068(2) Uani 1 1 d . . .
H11O H 0.3749 0.3731 0.4753 0.081 Uiso 1 1 calc R . .
H11P H 0.3937 0.3374 0.5472 0.081 Uiso 1 1 calc R . .
C115 C 0.3031(3) 0.3670(2) 0.6452(8) 0.072(2) Uani 1 1 d . . .
H11Q H 0.2984 0.3405 0.6501 0.086 Uiso 1 1 calc R . .
H11R H 0.2873 0.3752 0.5666 0.086 Uiso 1 1 calc R . .
C116 C 0.2716(3) 0.3846(2) 0.7463(8) 0.074(2) Uani 1 1 d . . .
H11S H 0.2800 0.4107 0.7469 0.088 Uiso 1 1 calc R . .
H11T H 0.2294 0.3813 0.7353 0.088 Uiso 1 1 calc R . .
C117 C 0.2581(3) 0.3853(2) 0.9559(8) 0.077(2) Uani 1 1 d . . .
H11U H 0.2159 0.3843 0.9406 0.092 Uiso 1 1 calc R . .
H11V H 0.2694 0.4109 0.9644 0.092 Uiso 1 1 calc R . .
C118 C 0.2726(3) 0.3652(3) 1.0685(9) 0.093(3) Uani 1 1 d . . .
H11W H 0.2470 0.3735 1.1349 0.112 Uiso 1 1 calc R . .
H11X H 0.2650 0.3393 1.0554 0.112 Uiso 1 1 calc R . .

loop_
_atom_site_aniso_label
_atom_site_aniso_U_11
_atom_site_aniso_U_22
_atom_site_aniso_U_33
_atom_site_aniso_U_23
_atom_site_aniso_U_13
_atom_site_aniso_U_12
Fe1 0.0245(3) 0.0276(4) 0.0486(5) 0.0111(4) -0.0080(4) -0.0033(3)
N1 0.0259(19) 0.023(2) 0.034(3) 0.0055(18) -0.0015(18) 0.0005(16)
C1 0.029(2) 0.027(3) 0.027(3) 0.005(2) 0.000(2) -0.001(2)
N2 0.0230(18) 0.019(2) 0.049(3) 0.000(2) -0.0078(19) -0.0022(15)
C2 0.028(2) 0.028(3) 0.028(3) 0.002(2) -0.004(2) -0.0040(19)
C3 0.025(2) 0.027(3) 0.038(3) 0.002(2) 0.001(2) -0.004(2)
C4 0.030(2) 0.022(2) 0.043(3) 0.006(2) -0.004(2) 0.001(2)
C5 0.030(2) 0.026(3) 0.047(3) -0.003(3) 0.004(2) 0.000(2)
C6 0.034(3) 0.036(3) 0.073(5) 0.003(3) -0.006(3) 0.006(2)
C7 0.041(3) 0.029(3) 0.074(5) 0.015(3) -0.011(3) 0.008(2)
C8 0.050(3) 0.035(3) 0.049(4) 0.013(3) -0.012(3) -0.002(3)
C9 0.039(3) 0.031(3) 0.039(3) 0.012(3) -0.010(3) -0.004(2)
C10 0.045(3) 0.032(3) 0.045(4) 0.000(3) 0.004(3) 0.001(2)
C11 0.060(4) 0.063(4) 0.053(4) -0.008(4) 0.023(4) 0.001(3)
C12 0.074(5) 0.058(4) 0.053(4) 0.002(4) 0.005(4) -0.005(4)
C13 0.073(4) 0.035(3) 0.049(4) 0.013(3) 0.010(3) 0.002(3)
C14 0.114(6) 0.065(5) 0.034(4) 0.008(4) -0.002(4) -0.005(4)
C15 0.056(4) 0.075(5) 0.067(5) 0.021(4) 0.012(4) 0.007(4)
C16 0.032(2) 0.022(2) 0.031(3) 0.005(2) -0.011(2) -0.005(2)
C17 0.033(2) 0.031(3) 0.040(3) 0.011(2) -0.007(2) -0.007(2)
C18 0.045(3) 0.034(3) 0.044(4) 0.012(3) -0.008(3) -0.012(2)
C19 0.057(4) 0.023(3) 0.066(4) 0.013(3) -0.012(3) -0.009(3)
C20 0.050(3) 0.025(3) 0.061(4) -0.004(3) -0.011(3) -0.001(2)
C21 0.030(2) 0.025(3) 0.054(4) 0.010(3) -0.004(2) 0.002(2)
C22 0.040(3) 0.041(3) 0.044(4) 0.019(3) 0.006(3) -0.001(2)
C23 0.046(3) 0.070(5) 0.071(5) 0.017(4) 0.010(3) -0.009(3)
C24 0.057(4) 0.051(4) 0.054(4) -0.008(3) 0.007(3) -0.011(3)
C25 0.041(3) 0.034(3) 0.051(4) -0.009(3) 0.002(3) 0.000(2)
C26 0.056(4) 0.079(5) 0.052(4) 0.015(4) 0.000(3) 0.012(4)
C27 0.058(4) 0.053(4) 0.068(5) -0.006(4) 0.019(4) 0.014(3)
N3 0.0217(19) 0.028(2) 0.042(3) 0.0113(19) -0.0041(18) -0.0037(16)
C28 0.032(2) 0.031(3) 0.037(3) 0.005(2) -0.008(2) -0.003(2)
N4 0.030(2) 0.031(2) 0.036(3) 0.008(2) -0.0022(19) -0.0075(17)
C29 0.026(2) 0.031(3) 0.039(3) 0.004(3) -0.010(2) -0.0046(19)
C30 0.025(2) 0.038(3) 0.043(4) 0.013(3) 0.000(2) -0.010(2)
C31 0.026(2) 0.026(3) 0.047(3) 0.011(2) -0.002(2) -0.003(2)
C32 0.029(2) 0.033(3) 0.067(5) 0.017(3) -0.011(3) -0.003(2)
C33 0.031(3) 0.045(3) 0.086(5) 0.017(4) -0.018(3) 0.006(2)
C34 0.043(3) 0.038(3) 0.071(5) 0.008(3) 0.006(3) 0.008(3)
C35 0.035(3) 0.036(3) 0.079(5) 0.008(3) 0.009(3) 0.007(3)
C36 0.026(2) 0.031(3) 0.057(4) 0.011(3) -0.001(3) 0.000(2)
C37 0.044(3) 0.044(3) 0.043(4) 0.010(3) -0.026(3) -0.003(3)
C38 0.061(4) 0.057(4) 0.090(6) 0.029(4) -0.022(4) -0.021(3)
C39 0.105(6) 0.060(5) 0.083(6) 0.016(5) -0.025(5) -0.041(4)
C40 0.034(3) 0.042(3) 0.047(4) 0.014(3) -0.002(3) 0.005(2)
C41 0.041(3) 0.074(5) 0.067(5) 0.006(4) -0.014(3) -0.007(3)
C42 0.058(4) 0.070(5) 0.073(5) 0.020(4) -0.012(4) -0.002(3)
C43 0.032(3) 0.029(3) 0.059(4) -0.002(3) 0.007(3) -0.009(2)
C44 0.043(3) 0.056(4) 0.047(4) 0.004(3) 0.007(3) -0.021(3)
C45 0.063(4) 0.068(5) 0.041(4) -0.013(4) 0.021(3) -0.032(4)
C46 0.062(4) 0.038(3) 0.081(6) -0.013(4) 0.032(4) -0.021(3)
C47 0.047(3) 0.031(3) 0.064(4) 0.007(3) 0.003(3) -0.004(2)
C48 0.037(3) 0.026(3) 0.048(4) 0.006(3) 0.004(3) -0.004(2)
C49 0.059(4) 0.100(6) 0.023(3) 0.005(4) -0.008(3) -0.013(4)
C50 0.086(6) 0.111(7) 0.063(5) 0.029(5) -0.003(5) -0.013(5)
C51 0.098(7) 0.164(10) 0.064(6) -0.013(7) -0.024(6) -0.020(7)
C52 0.044(3) 0.029(3) 0.046(4) 0.002(3) -0.002(3) 0.006(2)
C53 0.049(3) 0.042(3) 0.055(4) -0.005(3) -0.007(3) 0.002(3)
C54 0.073(4) 0.057(4) 0.059(5) 0.018(4) -0.023(4) 0.005(4)
C55 0.034(3) 0.034(3) 0.043(4) 0.009(3) -0.009(2) -0.008(2)
C56 0.037(3) 0.048(3) 0.039(3) 0.013(3) -0.006(3) -0.003(3)
C57 0.048(3) 0.058(4) 0.051(4) 0.024(3) -0.004(3) -0.007(3)
C58 0.044(3) 0.047(4) 0.066(5) 0.027(3) -0.021(3) -0.003(3)
C59 0.042(3) 0.042(3) 0.058(4) 0.011(3) -0.014(3) 0.003(3)
C60 0.035(3) 0.027(3) 0.062(4) 0.019(3) -0.007(3) -0.005(2)
C61 0.064(4) 0.057(4) 0.046(4) 0.006(3) 0.000(3) 0.008(3)
C62 0.079(5) 0.070(5) 0.085(6) 0.034(5) -0.018(5) 0.011(4)
C63 0.062(4) 0.044(4) 0.054(4) 0.006(3) -0.003(3) 0.008(3)
Al1 0.0396(9) 0.0347(9) 0.0613(12) 0.0098(9) -0.0239(9) -0.0069(7)
C64 0.053(4) 0.035(3) 0.074(5) -0.013(3) -0.030(4) -0.001(3)
C65 0.065(4) 0.045(4) 0.095(6) -0.003(4) -0.041(4) -0.010(3)
C66 0.047(4) 0.054(5) 0.051(7) -0.020(7) -0.001(6) 0.000(4)
C67 0.101(12) 0.063(9) 0.118(15) -0.040(8) 0.048(10) -0.035(7)
C68 0.049(5) 0.075(7) 0.042(6) 0.002(5) -0.017(5) 0.000(4)
C69 0.078(7) 0.099(9) 0.034(5) 0.000(6) 0.005(5) 0.022(6)
C66A 0.047(4) 0.054(5) 0.051(7) -0.020(7) -0.001(6) 0.000(4)
C67A 0.101(12) 0.063(9) 0.118(15) -0.040(8) 0.048(10) -0.035(7)
C68A 0.049(5) 0.075(7) 0.042(6) 0.002(5) -0.017(5) 0.000(4)
C69A 0.078(7) 0.099(9) 0.034(5) 0.000(6) 0.005(5) 0.022(6)
Al2 0.0339(8) 0.0328(9) 0.0861(15) 0.0100(10) 0.0093(9) -0.0062(7)
C70 0.034(3) 0.042(3) 0.085(5) 0.012(3) -0.001(3) -0.011(3)
C71 0.045(3) 0.049(4) 0.107(6) -0.005(4) 0.029(4) -0.010(3)
C72 0.055(4) 0.057(4) 0.166(10) -0.047(6) 0.022(5) -0.010(3)
C73 0.071(5) 0.079(6) 0.196(13) 0.019(7) 0.033(7) -0.008(5)
C74 0.068(5) 0.066(5) 0.151(10) 0.056(6) 0.031(6) 0.011(4)
C75 0.086(8) 0.070(7) 0.100(9) -0.019(7) 0.002(7) 0.012(6)
C75A 0.086(8) 0.070(7) 0.100(9) -0.019(7) 0.002(7) 0.012(6)
K101 0.0339(6) 0.0403(7) 0.0705(9) 0.0040(7) -0.0048(6) 0.0025(5)
N101 0.043(3) 0.049(3) 0.070(4) -0.004(3) 0.000(3) 0.003(2)
N102 0.037(3) 0.099(5) 0.057(4) 0.008(4) 0.011(3) 0.009(3)
O101 0.043(2) 0.044(2) 0.068(3) -0.003(2) -0.002(2) -0.0011(18)
O102 0.050(3) 0.072(3) 0.083(4) -0.019(3) -0.006(3) 0.007(2)
O103 0.055(2) 0.043(2) 0.068(3) 0.002(2) -0.016(2) 0.010(2)
O104 0.050(2) 0.052(3) 0.079(4) 0.017(3) -0.004(2) -0.004(2)
O105 0.039(2) 0.052(3) 0.085(4) 0.011(3) -0.004(2) 0.0032(19)
O106 0.036(2) 0.068(3) 0.095(4) 0.029(3) -0.002(2) 0.011(2)
C101 0.048(4) 0.073(5) 0.071(5) -0.002(4) 0.009(3) -0.007(3)
C102 0.053(4) 0.059(4) 0.078(6) -0.008(4) 0.003(4) -0.017(3)
C103 0.054(4) 0.047(4) 0.100(7) -0.015(4) -0.010(4) -0.004(3)
C104 0.053(4) 0.076(5) 0.091(7) -0.033(5) -0.014(4) 0.005(4)
C105 0.073(5) 0.104(7) 0.097(8) -0.016(6) 0.002(5) 0.013(5)
C106 0.071(5) 0.111(7) 0.091(7) -0.001(6) 0.019(5) 0.014(5)
C107 0.059(4) 0.062(4) 0.072(5) -0.010(4) 0.000(4) 0.007(3)
C108 0.058(4) 0.055(4) 0.090(6) -0.016(4) -0.009(4) 0.016(3)
C109 0.097(6) 0.040(4) 0.083(6) -0.002(4) -0.038(5) 0.019(4)
C110 0.086(6) 0.041(4) 0.089(6) 0.014(4) -0.026(5) -0.013(4)
C111 0.045(4) 0.092(6) 0.102(7) 0.048(6) -0.012(4) -0.013(4)
C112 0.046(4) 0.131(8) 0.075(6) 0.032(6) 0.019(4) 0.006(4)
C113 0.061(4) 0.066(5) 0.059(5) 0.006(4) 0.007(4) 0.000(3)
C114 0.062(4) 0.071(5) 0.071(5) 0.000(4) -0.011(4) 0.003(4)
C115 0.046(4) 0.080(5) 0.088(6) 0.015(5) -0.015(4) -0.004(4)
C116 0.041(3) 0.078(5) 0.102(7) 0.038(5) -0.007(4) 0.009(3)
C117 0.040(4) 0.093(6) 0.097(7) 0.007(5) 0.005(4) 0.019(4)
C118 0.033(3) 0.141(8) 0.105(7) 0.038(7) 0.014(4) 0.020(4)

loop_
_atom_type_symbol
_atom_type_description
_atom_type_scat_dispersion_real
_atom_type_scat_dispersion_imag
_atom_type_scat_source
C C 0.0181 0.0091 'International Tables Vol C Tables 4.2.6.8 and 6.1.1.4'
H H 0.0000 0.0000 'International Tables Vol C Tables 4.2.6.8 and 6.1.1.4'
Al Al 0.2130 0.2455 'International Tables Vol C Tables 4.2.6.8 and 6.1.1.4'
Fe Fe -1.1336 3.1974 'International Tables Vol C Tables 4.2.6.8 and 6.1.1.4'
K K 0.3868 1.0657 'International Tables Vol C Tables 4.2.6.8 and 6.1.1.4'
N N 0.0311 0.0180 'International Tables Vol C Tables 4.2.6.8 and 6.1.1.4'
O O 0.0492 0.0322 'International Tables Vol C Tables 4.2.6.8 and 6.1.1.4'

loop_
_geom_angle_atom_site_label_1
_geom_angle_atom_site_label_2
_geom_angle_atom_site_label_3
_geom_angle
C55 Fe1 C3 136.11(19)
C55 Fe1 C29 116.5(2)
C3 Fe1 C29 106.42(19)
C1 N1 C2 110.5(4)
C1 N1 C4 128.9(4)
C2 N1 C4 120.1(4)
N2 C1 N1 102.3(4)
N2 C1 Al1 130.0(3)
N1 C1 Al1 127.6(3)
C1 N2 C3 115.1(4)
C1 N2 C16 122.3(4)
C3 N2 C16 122.5(4)
C3 C2 N1 110.4(4)
C3 C2 H2 124.8
N1 C2 H2 124.8
C2 C3 N2 101.6(4)
C2 C3 Fe1 118.6(3)
N2 C3 Fe1 139.3(4)
C9 C4 C5 123.1(5)
C9 C4 N1 118.6(5)
C5 C4 N1 117.7(5)
C6 C5 C4 117.5(5)
C6 C5 C10 119.9(5)
C4 C5 C10 122.5(4)
C5 C6 C7 120.4(6)
C5 C6 H6 119.8
C7 C6 H6 119.8
C8 C7 C6 120.7(5)
C8 C7 H7 119.7
C6 C7 H7 119.7
C7 C8 C9 121.0(6)
C7 C8 H8 119.5
C9 C8 H8 119.5
C4 C9 C8 117.2(5)
C4 C9 C13 123.4(5)
C8 C9 C13 119.3(5)
C5 C10 C12 111.3(5)
C5 C10 C11 112.7(5)
C12 C10 C11 108.7(5)
C5 C10 H10 108.0
C12 C10 H10 108.0
C11 C10 H10 108.0
C10 C11 H11A 109.4
C10 C11 H11B 109.5
H11A C11 H11B 109.5
C10 C11 H11C 109.5
H11A C11 H11C 109.5
H11B C11 H11C 109.5
C10 C11 H11D 109.5
H11A C11 H11D 141.1
H11B C11 H11D 56.3
H11C C11 H11D 56.2
C10 C11 H11E 109.5
H11A C11 H11E 56.3
H11B C11 H11E 141.1
H11C C11 H11E 56.3
H11D C11 H11E 109.5
C10 C11 H11F 109.4
H11A C11 H11F 56.2
H11B C11 H11F 56.3
H11C C11 H11F 141.1
H11D C11 H11F 109.5
H11E C11 H11F 109.5
C10 C12 H12A 109.5
C10 C12 H12B 109.5
H12A C12 H12B 109.5
C10 C12 H12C 109.4
H12A C12 H12C 109.5
H12B C12 H12C 109.5
C10 C12 H12D 109.5
H12A C12 H12D 141.1
H12B C12 H12D 56.3
H12C C12 H12D 56.2
C10 C12 H12E 109.5
H12A C12 H12E 56.3
H12B C12 H12E 141.0
H12C C12 H12E 56.2
H12D C12 H12E 109.4
C10 C12 H12F 109.5
H12A C12 H12F 56.2
H12B C12 H12F 56.2
H12C C12 H12F 141.0
H12D C12 H12F 109.5
H12E C12 H12F 109.5
C14 C13 C9 113.2(6)
C14 C13 C15 110.2(6)
C9 C13 C15 110.2(5)
C14 C13 H13 107.7
C9 C13 H13 107.7
C15 C13 H13 107.7
C13 C14 H14A 109.5
C13 C14 H14B 109.5
H14A C14 H14B 109.5
C13 C14 H14C 109.5
H14A C14 H14C 109.5
H14B C14 H14C 109.5
C13 C14 H14D 109.5
H14A C14 H14D 141.1
H14B C14 H14D 56.2
H14C C14 H14D 56.3
C13 C14 H14E 109.5
H14A C14 H14E 56.2
H14B C14 H14E 141.0
H14C C14 H14E 56.3
H14D C14 H14E 109.5
C13 C14 H14F 109.5
H14A C14 H14F 56.3
H14B C14 H14F 56.3
H14C C14 H14F 141.1
H14D C14 H14F 109.5
H14E C14 H14F 109.5
C13 C15 H15A 109.5
C13 C15 H15B 109.5
H15A C15 H15B 109.5
C13 C15 H15C 109.5
H15A C15 H15C 109.5
H15B C15 H15C 109.5
C13 C15 H15D 109.5
H15A C15 H15D 141.0
H15B C15 H15D 56.2
H15C C15 H15D 56.3
C13 C15 H15E 109.5
H15A C15 H15E 56.3
H15B C15 H15E 141.0
H15C C15 H15E 56.3
H15D C15 H15E 109.5
C13 C15 H15F 109.5
H15A C15 H15F 56.2
H15B C15 H15F 56.2
H15C C15 H15F 141.0
H15D C15 H15F 109.4
H15E C15 H15F 109.5
C17 C16 C21 123.5(5)
C17 C16 N2 118.1(5)
C21 C16 N2 118.5(4)
C16 C17 C18 117.2(5)
C16 C17 C22 122.2(4)
C18 C17 C22 120.6(5)
C19 C18 C17 120.6(5)
C19 C18 H18 119.7
C17 C18 H18 119.7
C20 C19 C18 120.7(5)
C20 C19 H19 119.7
C18 C19 H19 119.7
C19 C20 C21 121.6(6)
C19 C20 H20 119.2
C21 C20 H20 119.2
C20 C21 C16 116.5(5)
C20 C21 C25 121.8(5)
C16 C21 C25 121.7(4)
C17 C22 C24 111.3(5)
C17 C22 C23 113.5(5)
C24 C22 C23 110.0(5)
C17 C22 H22 107.3
C24 C22 H22 107.3
C23 C22 H22 107.3
C22 C23 H23A 109.5
C22 C23 H23B 109.5
H23A C23 H23B 109.5
C22 C23 H23C 109.4
H23A C23 H23C 109.5
H23B C23 H23C 109.5
C22 C23 H23D 109.5
H23A C23 H23D 141.1
H23B C23 H23D 56.3
H23C C23 H23D 56.2
C22 C23 H23E 109.5
H23A C23 H23E 56.3
H23B C23 H23E 141.1
H23C C23 H23E 56.3
H23D C23 H23E 109.5
C22 C23 H23F 109.5
H23A C23 H23F 56.3
H23B C23 H23F 56.2
H23C C23 H23F 141.1
H23D C23 H23F 109.5
H23E C23 H23F 109.5
C22 C24 H24A 109.5
C22 C24 H24B 109.5
H24A C24 H24B 109.5
C22 C24 H24C 109.5
H24A C24 H24C 109.5
H24B C24 H24C 109.5
C22 C24 H24D 109.5
H24A C24 H24D 141.1
H24B C24 H24D 56.2
H24C C24 H24D 56.3
C22 C24 H24E 109.5
H24A C24 H24E 56.3
H24B C24 H24E 141.1
H24C C24 H24E 56.3
H24D C24 H24E 109.5
C22 C24 H24F 109.5
H24A C24 H24F 56.2
H24B C24 H24F 56.3
H24C C24 H24F 141.1
H24D C24 H24F 109.5
H24E C24 H24F 109.5
C21 C25 C27 114.1(5)
C21 C25 C26 111.5(5)
C27 C25 C26 106.9(5)
C21 C25 H25 108.0
C27 C25 H25 108.0
C26 C25 H25 108.0
C25 C26 H26A 109.5
C25 C26 H26B 109.5
H26A C26 H26B 109.5
C25 C26 H26C 109.5
H26A C26 H26C 109.5
H26B C26 H26C 109.5
C25 C26 H26D 109.4
H26A C26 H26D 141.1
H26B C26 H26D 56.3
H26C C26 H26D 56.3
C25 C26 H26E 109.5
H26A C26 H26E 56.3
H26B C26 H26E 141.1
H26C C26 H26E 56.2
H26D C26 H26E 109.5
C25 C26 H26F 109.5
H26A C26 H26F 56.2
H26B C26 H26F 56.2
H26C C26 H26F 141.1
H26D C26 H26F 109.5
H26E C26 H26F 109.5
C25 C27 H27A 109.5
C25 C27 H27B 109.4
H27A C27 H27B 109.5
C25 C27 H27C 109.5
H27A C27 H27C 109.5
H27B C27 H27C 109.5
C25 C27 H27D 109.5
H27A C27 H27D 141.1
H27B C27 H27D 56.3
H27C C27 H27D 56.2
C25 C27 H27E 109.5
H27A C27 H27E 56.3
H27B C27 H27E 141.1
H27C C27 H27E 56.2
H27D C27 H27E 109.4
C25 C27 H27F 109.5
H27A C27 H27F 56.3
H27B C27 H27F 56.2
H27C C27 H27F 141.1
H27D C27 H27F 109.5
H27E C27 H27F 109.5
C28 N3 C29 114.0(4)
C28 N3 C31 123.6(4)
C29 N3 C31 122.0(4)
N3 C28 N4 103.1(4)
N3 C28 Al2 130.5(4)
N4 C28 Al2 126.0(3)
C28 N4 C30 109.9(4)
C28 N4 C43 127.5(4)
C30 N4 C43 122.5(4)
C30 C29 N3 102.4(4)
C30 C29 Fe1 128.3(4)
N3 C29 Fe1 129.3(3)
C29 C30 N4 110.6(4)
C29 C30 H30 124.7
N4 C30 H30 124.7
C32 C31 C36 123.0(5)
C32 C31 N3 119.3(5)
C36 C31 N3 117.5(5)
C33 C32 C31 116.0(6)
C33 C32 C37 122.6(5)
C31 C32 C37 121.4(5)
C34 C33 C32 122.3(6)
C34 C33 H33 118.9
C32 C33 H33 118.9
C35 C34 C33 119.7(6)
C35 C34 H34 120.1
C33 C34 H34 120.1
C34 C35 C36 122.1(7)
C34 C35 H35 118.9
C36 C35 H35 118.9
C35 C36 C31 116.7(5)
C35 C36 C40 120.0(6)
C31 C36 C40 123.3(5)
C38 C37 C32 114.0(5)
C38 C37 C39 108.0(5)
C32 C37 C39 109.6(5)
C38 C37 H37 108.4
C32 C37 H37 108.4
C39 C37 H37 108.4
C37 C38 H38A 109.4
C37 C38 H38B 109.5
H38A C38 H38B 109.5
C37 C38 H38C 109.5
H38A C38 H38C 109.5
H38B C38 H38C 109.5
C37 C38 H38D 109.5
H38A C38 H38D 141.1
H38B C38 H38D 56.3
H38C C38 H38D 56.2
C37 C38 H38E 109.4
H38A C38 H38E 56.3
H38B C38 H38E 141.1
H38C C38 H38E 56.2
H38D C38 H38E 109.5
C37 C38 H38F 109.5
H38A C38 H38F 56.3
H38B C38 H38F 56.2
H38C C38 H38F 141.1
H38D C38 H38F 109.5
H38E C38 H38F 109.5
C37 C39 H39A 109.5
C37 C39 H39B 109.4
H39A C39 H39B 109.5
C37 C39 H39C 109.5
H39A C39 H39C 109.5
H39B C39 H39C 109.5
C37 C39 H39D 109.5
H39A C39 H39D 141.1
H39B C39 H39D 56.3
H39C C39 H39D 56.2
C37 C39 H39E 109.5
H39A C39 H39E 56.3
H39B C39 H39E 141.1
H39C C39 H39E 56.3
H39D C39 H39E 109.5
C37 C39 H39F 109.4
H39A C39 H39F 56.3
H39B C39 H39F 56.2
H39C C39 H39F 141.1
H39D C39 H39F 109.5
H39E C39 H39F 109.5
C36 C40 C41 110.6(5)
C36 C40 C42 112.8(5)
C41 C40 C42 109.3(6)
C36 C40 H40 108.0
C41 C40 H40 108.0
C42 C40 H40 108.0
C40 C41 H41A 109.5
C40 C41 H41B 109.5
H41A C41 H41B 109.5
C40 C41 H41C 109.5
H41A C41 H41C 109.5
H41B C41 H41C 109.5
C40 C41 H41D 109.5
H41A C41 H41D 141.1
H41B C41 H41D 56.3
H41C C41 H41D 56.2
C40 C41 H41E 109.5
H41A C41 H41E 56.3
H41B C41 H41E 141.1
H41C C41 H41E 56.2
H41D C41 H41E 109.5
C40 C41 H41F 109.5
H41A C41 H41F 56.3
H41B C41 H41F 56.2
H41C C41 H41F 141.1
H41D C41 H41F 109.5
H41E C41 H41F 109.5
C40 C42 H42A 109.4
C40 C42 H42B 109.5
H42A C42 H42B 109.5
C40 C42 H42C 109.5
H42A C42 H42C 109.5
H42B C42 H42C 109.5
C40 C42 H42D 109.5
H42A C42 H42D 141.1
H42B C42 H42D 56.3
H42C C42 H42D 56.3
C40 C42 H42E 109.4
H42A C42 H42E 56.3
H42B C42 H42E 141.1
H42C C42 H42E 56.2
H42D C42 H42E 109.5
C40 C42 H42F 109.5
H42A C42 H42F 56.3
H42B C42 H42F 56.3
H42C C42 H42F 141.1
H42D C42 H42F 109.5
H42E C42 H42F 109.5
C44 C43 C48 122.8(5)
C44 C43 N4 119.2(5)
C48 C43 N4 117.9(5)
C45 C44 C43 118.1(6)
C45 C44 C49 120.4(6)
C43 C44 C49 121.2(6)
C46 C45 C44 120.4(6)
C46 C45 H45 119.8
C44 C45 H45 119.8
C47 C46 C45 120.5(6)
C47 C46 H46 119.8
C45 C46 H46 119.8
C46 C47 C48 121.9(6)
C46 C47 H47 119.0
C48 C47 H47 119.0
C47 C48 C43 116.3(6)
C47 C48 C52 120.9(5)
C43 C48 C52 122.6(5)
C44 C49 C50 110.6(6)
C44 C49 C51 114.9(7)
C50 C49 C51 107.5(6)
C44 C49 H49 107.9
C50 C49 H49 107.9
C51 C49 H49 107.9
C49 C50 H50A 109.4
C49 C50 H50B 109.5
H50A C50 H50B 109.5
C49 C50 H50C 109.5
H50A C50 H50C 109.5
H50B C50 H50C 109.5
C49 C50 H50D 109.5
H50A C50 H50D 141.1
H50B C50 H50D 56.2
H50C C50 H50D 56.3
C49 C50 H50E 109.5
H50A C50 H50E 56.3
H50B C50 H50E 141.1
H50C C50 H50E 56.3
H50D C50 H50E 109.5
C49 C50 H50F 109.5
H50A C50 H50F 56.2
H50B C50 H50F 56.3
H50C C50 H50F 141.1
H50D C50 H50F 109.5
H50E C50 H50F 109.5
C49 C51 H51A 109.4
C49 C51 H51B 109.5
H51A C51 H51B 109.5
C49 C51 H51C 109.5
H51A C51 H51C 109.5
H51B C51 H51C 109.5
C49 C51 H51D 109.6
H51A C51 H51D 141.1
H51B C51 H51D 56.3
H51C C51 H51D 56.3
C49 C51 H51E 109.4
H51A C51 H51E 56.3
H51B C51 H51E 141.1
H51C C51 H51E 56.2
H51D C51 H51E 109.5
C49 C51 H51F 109.5
H51A C51 H51F 56.2
H51B C51 H51F 56.2
H51C C51 H51F 141.1
H51D C51 H51F 109.5
H51E C51 H51F 109.5
C54 C52 C48 113.3(5)
C54 C52 C53 109.3(5)
C48 C52 C53 109.4(5)
C54 C52 H52 108.3
C48 C52 H52 108.3
C53 C52 H52 108.3
C52 C53 H53A 109.5
C52 C53 H53B 109.5
H53A C53 H53B 109.5
C52 C53 H53C 109.5
H53A C53 H53C 109.5
H53B C53 H53C 109.5
C52 C53 H53D 109.5
H53A C53 H53D 141.1
H53B C53 H53D 56.3
H53C C53 H53D 56.2
C52 C53 H53E 109.5
H53A C53 H53E 56.2
H53B C53 H53E 141.1
H53C C53 H53E 56.3
H53D C53 H53E 109.5
C52 C53 H53F 109.5
H53A C53 H53F 56.2
H53B C53 H53F 56.3
H53C C53 H53F 141.0
H53D C53 H53F 109.5
H53E C53 H53F 109.5
C52 C54 H54A 109.5
C52 C54 H54B 109.5
H54A C54 H54B 109.5
C52 C54 H54C 109.5
H54A C54 H54C 109.5
H54B C54 H54C 109.5
C52 C54 H54D 109.5
H54A C54 H54D 141.0
H54B C54 H54D 56.2
H54C C54 H54D 56.3
C52 C54 H54E 109.4
H54A C54 H54E 56.3
H54B C54 H54E 141.1
H54C C54 H54E 56.2
H54D C54 H54E 109.5
C52 C54 H54F 109.5
H54A C54 H54F 56.2
H54B C54 H54F 56.3
H54C C54 H54F 141.1
H54D C54 H54F 109.5
H54E C54 H54F 109.5
C56 C55 C60 116.0(5)
C56 C55 Fe1 122.1(4)
C60 C55 Fe1 121.6(4)
C57 C56 C55 122.6(6)
C57 C56 C61 117.4(6)
C55 C56 C61 119.9(5)
C56 C57 C58 119.5(6)
C56 C57 H57 120.2
C58 C57 H57 120.2
C59 C58 C57 119.0(6)
C59 C58 C62 121.5(6)
C57 C58 C62 119.5(7)
C58 C59 C60 121.3(6)
C58 C59 H59 119.3
C60 C59 H59 119.3
C59 C60 C55 121.5(6)
C59 C60 C63 119.4(6)
C55 C60 C63 119.1(5)
C56 C61 H61A 109.4
C56 C61 H61B 109.5
H61A C61 H61B 109.5
C56 C61 H61C 109.5
H61A C61 H61C 109.5
H61B C61 H61C 109.5
C56 C61 H61D 109.5
H61A C61 H61D 141.1
H61B C61 H61D 56.3
H61C C61 H61D 56.3
C56 C61 H61E 109.4
H61A C61 H61E 56.3
H61B C61 H61E 141.1
H61C C61 H61E 56.2
H61D C61 H61E 109.5
C56 C61 H61F 109.5
H61A C61 H61F 56.3
H61B C61 H61F 56.3
H61C C61 H61F 141.1
H61D C61 H61F 109.5
H61E C61 H61F 109.5
C58 C62 H62A 109.4
C58 C62 H62B 109.5
H62A C62 H62B 109.5
C58 C62 H62C 109.5
H62A C62 H62C 109.5
H62B C62 H62C 109.5
C58 C62 H62D 109.5
H62A C62 H62D 141.1
H62B C62 H62D 56.3
H62C C62 H62D 56.3
C58 C62 H62E 109.4
H62A C62 H62E 56.3
H62B C62 H62E 141.1
H62C C62 H62E 56.2
H62D C62 H62E 109.5
C58 C62 H62F 109.5
H62A C62 H62F 56.2
H62B C62 H62F 56.2
H62C C62 H62F 141.1
H62D C62 H62F 109.5
H62E C62 H62F 109.5
C60 C63 H63A 109.5
C60 C63 H63B 109.5
H63A C63 H63B 109.5
C60 C63 H63C 109.4
H63A C63 H63C 109.5
H63B C63 H63C 109.5
C60 C63 H63D 109.5
H63A C63 H63D 141.1
H63B C63 H63D 56.3
H63C C63 H63D 56.3
C60 C63 H63E 109.4
H63A C63 H63E 56.2
H63B C63 H63E 141.1
H63C C63 H63E 56.2
H63D C63 H63E 109.5
C60 C63 H63F 109.5
H63A C63 H63F 56.3
H63B C63 H63F 56.3
H63C C63 H63F 141.1
H63D C63 H63F 109.5
H63E C63 H63F 109.5
C66 Al1 C68A 81.3(7)
C66 Al1 C64 112.4(4)
C68A Al1 C64 122.3(7)
C66 Al1 C68 111.8(5)
C68A Al1 C68 31.0(6)
C64 Al1 C68 103.4(4)
C66 Al1 C1 113.7(4)
C68A Al1 C1 112.0(6)
C64 Al1 C1 111.7(2)
C68 Al1 C1 102.9(3)
C66 Al1 C66A 20.2(7)
C68A Al1 C66A 100.9(9)
C64 Al1 C66A 105.1(6)
C68 Al1 C66A 131.7(7)
C1 Al1 C66A 101.6(5)
C65 C64 Al1 111.5(4)
C65 C64 H64A 109.3
Al1 C64 H64A 109.3
C65 C64 H64B 109.3
Al1 C64 H64B 109.3
H64A C64 H64B 108.0
C64 C65 H65A 109.5
C64 C65 H65B 109.5
H65A C65 H65B 109.5
C64 C65 H65C 109.5
H65A C65 H65C 109.5
H65B C65 H65C 109.5
C64 C65 H65D 109.5
H65A C65 H65D 141.1
H65B C65 H65D 56.3
H65C C65 H65D 56.3
C64 C65 H65E 109.5
H65A C65 H65E 56.2
H65B C65 H65E 141.1
H65C C65 H65E 56.2
H65D C65 H65E 109.5
C64 C65 H65F 109.5
H65A C65 H65F 56.2
H65B C65 H65F 56.3
H65C C65 H65F 141.1
H65D C65 H65F 109.5
H65E C65 H65F 109.5
C67 C66 Al1 122.9(10)
C67 C66 H66A 106.6
Al1 C66 H66A 106.6
C67 C66 H66B 106.6
Al1 C66 H66B 106.6
H66A C66 H66B 106.6
C66 C67 H67A 109.5
C66 C67 H67B 109.5
H67A C67 H67B 109.5
C66 C67 H67C 109.5
H67A C67 H67C 109.5
H67B C67 H67C 109.5
C66 C67 H67D 109.5
H67A C67 H67D 141.1
H67B C67 H67D 56.3
H67C C67 H67D 56.3
C66 C67 H67E 109.5
H67A C67 H67E 56.3
H67B C67 H67E 141.1
H67C C67 H67E 56.3
H67D C67 H67E 109.5
C66 C67 H67F 109.5
H67A C67 H67F 56.3
H67B C67 H67F 56.3
H67C C67 H67F 141.1
H67D C67 H67F 109.5
H67E C67 H67F 109.5
C69 C68 Al1 114.9(8)
C69 C68 H68A 108.5
Al1 C68 H68A 108.5
C69 C68 H68B 108.5
Al1 C68 H68B 108.5
H68A C68 H68B 107.5
C68 C69 H69A 109.5
C68 C69 H69B 109.5
H69A C69 H69B 109.5
C68 C69 H69C 109.5
H69A C69 H69C 109.5
H69B C69 H69C 109.5
C68 C69 H69D 109.5
H69A C69 H69D 141.1
H69B C69 H69D 56.3
H69C C69 H69D 56.3
C68 C69 H69E 109.5
H69A C69 H69E 56.3
H69B C69 H69E 141.1
H69C C69 H69E 56.3
H69D C69 H69E 109.5
C68 C69 H69F 109.5
H69A C69 H69F 56.3
H69B C69 H69F 56.3
H69C C69 H69F 141.1
H69D C69 H69F 109.5
H69E C69 H69F 109.5
C67A C66A Al1 108.5(15)
C67A C66A H66C 110.0
Al1 C66A H66C 110.0
C67A C66A H66D 110.0
Al1 C66A H66D 110.0
H66C C66A H66D 108.4
C66A C67A H67G 109.5
C66A C67A H67H 109.5
H67G C67A H67H 109.5
C66A C67A H67I 109.5
H67G C67A H67I 109.5
H67H C67A H67I 109.5
C66A C67A H67J 109.5
H67G C67A H67J 141.1
H67H C67A H67J 56.3
H67I C67A H67J 56.3
C66A C67A H67K 109.5
H67G C67A H67K 56.3
H67H C67A H67K 141.1
H67I C67A H67K 56.3
H67J C67A H67K 109.5
C66A C67A H67L 109.5
H67G C67A H67L 56.3
H67H C67A H67L 56.3
H67I C67A H67L 141.1
H67J C67A H67L 109.5
H67K C67A H67L 109.5
C69A C68A Al1 114.9(15)
C69A C68A H68C 108.5
Al1 C68A H68C 108.5
C69A C68A H68D 108.5
Al1 C68A H68D 108.5
H68C C68A H68D 107.5
C68A C69A H69G 109.5
C68A C69A H69H 109.5
H69G C69A H69H 109.5
C68A C69A H69I 109.5
H69G C69A H69I 109.5
H69H C69A H69I 109.5
C68A C69A H69J 109.5
H69G C69A H69J 141.1
H69H C69A H69J 56.3
H69I C69A H69J 56.3
C68A C69A H69K 109.5
H69G C69A H69K 56.3
H69H C69A H69K 141.1
H69I C69A H69K 56.3
H69J C69A H69K 109.5
C68A C69A H69L 109.5
H69G C69A H69L 56.3
H69H C69A H69L 56.3
H69I C69A H69L 141.1
H69J C69A H69L 109.5
H69K C69A H69L 109.5
C74 Al2 C70 114.1(4)
C74 Al2 C72 107.9(4)
C70 Al2 C72 106.5(3)
C74 Al2 C28 107.4(3)
C70 Al2 C28 110.2(2)
C72 Al2 C28 110.7(3)
C71 C70 Al2 110.7(4)
C71 C70 H70A 109.5
Al2 C70 H70A 109.5
C71 C70 H70B 109.5
Al2 C70 H70B 109.5
H70A C70 H70B 108.1
C70 C71 H71A 109.5
C70 C71 H71B 109.5
H71A C71 H71B 109.5
C70 C71 H71C 109.4
H71A C71 H71C 109.5
H71B C71 H71C 109.5
C70 C71 H71D 109.5
H71A C71 H71D 141.1
H71B C71 H71D 56.2
H71C C71 H71D 56.3
C70 C71 H71E 109.4
H71A C71 H71E 56.3
H71B C71 H71E 141.0
H71C C71 H71E 56.2
H71D C71 H71E 109.5
C70 C71 H71F 109.5
H71A C71 H71F 56.3
H71B C71 H71F 56.2
H71C C71 H71F 141.1
H71D C71 H71F 109.5
H71E C71 H71F 109.5
C73 C72 Al2 118.0(7)
C73 C72 H72A 107.8
Al2 C72 H72A 107.8
C73 C72 H72B 107.8
Al2 C72 H72B 107.8
H72A C72 H72B 107.1
C72 C73 H73A 109.3
C72 C73 H73B 109.6
H73A C73 H73B 109.5
C72 C73 H73C 109.5
H73A C73 H73C 109.5
H73B C73 H73C 109.5
C72 C73 H73D 109.6
H73A C73 H73D 141.0
H73B C73 H73D 56.3
H73C C73 H73D 56.2
C72 C73 H73E 109.4
H73A C73 H73E 56.2
H73B C73 H73E 141.0
H73C C73 H73E 56.3
H73D C73 H73E 109.5
C72 C73 H73F 109.4
H73A C73 H73F 56.3
H73B C73 H73F 56.2
H73C C73 H73F 141.0
H73D C73 H73F 109.5
H73E C73 H73F 109.5
C75 C74 Al2 114.6(7)
C75A C74 Al2 117.0(16)
C75 C74 H74A 108.6
C75A C74 H74A 70.4
Al2 C74 H74A 108.6
C75 C74 H74B 108.6
C75A C74 H74B 132.5
Al2 C74 H74B 108.6
H74A C74 H74B 107.6
C74 C75 H75A 109.5
C74 C75 H75B 109.5
H75A C75 H75B 109.5
C74 C75 H75C 109.5
H75A C75 H75C 109.5
H75B C75 H75C 109.5
C74 C75 H75D 109.5
H75A C75 H75D 141.1
H75B C75 H75D 56.3
H75C C75 H75D 56.3
C74 C75 H75E 109.5
H75A C75 H75E 56.3
H75B C75 H75E 141.1
H75C C75 H75E 56.3
H75D C75 H75E 109.5
C74 C75 H75F 109.5
H75A C75 H75F 56.3
H75B C75 H75F 56.3
H75C C75 H75F 141.1
H75D C75 H75F 109.5
H75E C75 H75F 109.5
C74 C75A H75G 109.5
C74 C75A H75H 109.5
H75G C75A H75H 109.5
C74 C75A H75I 109.5
H75G C75A H75I 109.5
H75H C75A H75I 109.5
C74 C75A H75J 109.5
H75G C75A H75J 141.1
H75H C75A H75J 56.3
H75I C75A H75J 56.3
C74 C75A H75K 109.5
H75G C75A H75K 56.3
H75H C75A H75K 141.1
H75I C75A H75K 56.3
H75J C75A H75K 109.5
C74 C75A H75L 109.5
H75G C75A H75L 56.3
H75H C75A H75L 56.3
H75I C75A H75L 141.1
H75J C75A H75L 109.5
H75K C75A H75L 109.5
O105 K101 O104 131.06(14)
O105 K101 O102 123.51(15)
O104 K101 O102 99.63(16)
O105 K101 O101 98.02(14)
O104 K101 O101 124.90(13)
O102 K101 O101 60.50(15)
O105 K101 O106 60.57(14)
O104 K101 O106 93.80(13)
O102 K101 O106 98.66(15)
O101 K101 O106 137.01(13)
O105 K101 O103 92.62(14)
O104 K101 O103 60.82(14)
O102 K101 O103 139.23(14)
O101 K101 O103 99.69(13)
O106 K101 O103 116.89(15)
O105 K101 N102 119.73(15)
O104 K101 N102 61.00(16)
O102 K101 N102 59.77(17)
O101 K101 N102 119.88(17)
O106 K101 N102 59.77(16)
O103 K101 N102 121.18(17)
O105 K101 N101 60.26(14)
O104 K101 N101 119.04(15)
O102 K101 N101 120.21(15)
O101 K101 N101 60.09(14)
O106 K101 N101 120.23(16)
O103 K101 N101 58.86(14)
N102 K101 N101 179.97(19)
C113 N101 C107 109.8(6)
C113 N101 C101 109.9(5)
C107 N101 C101 108.6(5)
C113 N101 K101 107.7(4)
C107 N101 K101 112.1(4)
C101 N101 K101 108.7(4)
C112 N102 C106 111.9(7)
C112 N102 C118 110.1(6)
C106 N102 C118 110.6(6)
C112 N102 K101 104.8(4)
C106 N102 K101 110.1(4)
C118 N102 K101 109.2(5)
C102 O101 C103 110.4(5)
C102 O101 K101 117.9(3)
C103 O101 K101 112.8(4)
C105 O102 C104 113.7(6)
C105 O102 K101 118.1(5)
C104 O102 K101 114.6(4)
C108 O103 C109 112.1(5)
C108 O103 K101 116.7(4)
C109 O103 K101 113.4(4)
C110 O104 C111 111.3(6)
C110 O104 K101 111.7(4)
C111 O104 K101 116.8(4)
C115 O105 C114 111.3(6)
C115 O105 K101 114.6(4)
C114 O105 K101 119.1(4)
C116 O106 C117 110.1(5)
C116 O106 K101 112.6(4)
C117 O106 K101 115.6(4)
N101 C101 C102 112.7(5)
N101 C101 H10A 109.0
C102 C101 H10A 109.0
N101 C101 H10B 109.0
C102 C101 H10B 109.0
H10A C101 H10B 107.8
O101 C102 C101 109.9(6)
O101 C102 H10C 109.7
C101 C102 H10C 109.7
O101 C102 H10D 109.7
C101 C102 H10D 109.7
H10C C102 H10D 108.2
O101 C103 C104 109.1(6)
O101 C103 H10E 109.9
C104 C103 H10E 109.9
O101 C103 H10F 109.9
C104 C103 H10F 109.9
H10E C103 H10F 108.3
O102 C104 C103 110.2(6)
O102 C104 H10G 109.6
C103 C104 H10G 109.6
O102 C104 H10H 109.6
C103 C104 H10H 109.6
H10G C104 H10H 108.1
O102 C105 C106 110.8(8)
O102 C105 H10I 109.5
C106 C105 H10I 109.5
O102 C105 H10J 109.5
C106 C105 H10J 109.5
H10I C105 H10J 108.1
N102 C106 C105 112.0(7)
N102 C106 H10K 109.2
C105 C106 H10K 109.2
N102 C106 H10L 109.2
C105 C106 H10L 109.2
H10K C106 H10L 107.9
N101 C107 C108 112.0(6)
N101 C107 H10M 109.2
C108 C107 H10M 109.2
N101 C107 H10N 109.2
C108 C107 H10N 109.2
H10M C107 H10N 107.9
O103 C108 C107 110.0(5)
O103 C108 H10O 109.7
C107 C108 H10O 109.7
O103 C108 H10P 109.7
C107 C108 H10P 109.7
H10O C108 H10P 108.2
O103 C109 C110 108.3(6)
O103 C109 H10Q 110.0
C110 C109 H10Q 110.0
O103 C109 H10R 110.0
C110 C109 H10R 110.0
H10Q C109 H10R 108.4
O104 C110 C109 108.9(6)
O104 C110 H11G 109.9
C109 C110 H11G 109.9
O104 C110 H11H 109.9
C109 C110 H11H 109.9
H11G C110 H11H 108.3
C112 C111 O104 108.7(6)
C112 C111 H11I 110.0
O104 C111 H11I 110.0
C112 C111 H11J 110.0
O104 C111 H11J 110.0
H11I C111 H11J 108.3
C111 C112 N102 117.6(8)
C111 C112 H11K 107.9
N102 C112 H11K 107.9
C111 C112 H11L 107.9
N102 C112 H11L 107.9
H11K C112 H11L 107.2
N101 C113 C114 113.8(6)
N101 C113 H11M 108.8
C114 C113 H11M 108.8
N101 C113 H11N 108.8
C114 C113 H11N 108.8
H11M C113 H11N 107.7
O105 C114 C113 109.1(6)
O105 C114 H11O 109.9
C113 C114 H11O 109.9
O105 C114 H11P 109.9
C113 C114 H11P 109.9
H11O C114 H11P 108.3
O105 C115 C116 108.8(6)
O105 C115 H11Q 109.9
C116 C115 H11Q 109.9
O105 C115 H11R 109.9
C116 C115 H11R 109.9
H11Q C115 H11R 108.3
O106 C116 C115 109.3(6)
O106 C116 H11S 109.8
C115 C116 H11S 109.8
O106 C116 H11T 109.8
C115 C116 H11T 109.8
H11S C116 H11T 108.3
O106 C117 C118 108.1(6)
O106 C117 H11U 110.1
C118 C117 H11U 110.1
O106 C117 H11V 110.1
C118 C117 H11V 110.1
H11U C117 H11V 108.4
N102 C118 C117 112.6(7)
N102 C118 H11W 109.1
C117 C118 H11W 109.1
N102 C118 H11X 109.1
C117 C118 H11X 109.1
H11W C118 H11X 107.8

loop_
_geom_bond_atom_site_label_1
_geom_bond_atom_site_label_2
_geom_bond_distance
Fe1 C55 2.049(5)
Fe1 C3 2.085(5)
Fe1 C29 2.085(5)
N1 C1 1.371(6)
N1 C2 1.391(6)
N1 C4 1.445(6)
C1 N2 1.365(6)
C1 Al1 2.092(5)
N2 C3 1.414(6)
N2 C16 1.462(6)
C2 C3 1.359(7)
C2 H2 0.9500
C4 C9 1.385(7)
C4 C5 1.397(7)
C5 C6 1.387(7)
C5 C10 1.510(8)
C6 C7 1.389(9)
C6 H6 0.9500
C7 C8 1.368(8)
C7 H7 0.9500
C8 C9 1.397(7)
C8 H8 0.9500
C9 C13 1.524(8)
C10 C12 1.535(8)
C10 C11 1.542(7)
C10 H10 1.0000
C11 H11A 0.9800
C11 H11B 0.9800
C11 H11C 0.9797
C11 H11D 0.9799
C11 H11E 0.9799
C11 H11F 0.9801
C12 H12A 0.9800
C12 H12B 0.9800
C12 H12C 0.9802
C12 H12D 0.9804
C12 H12E 0.9801
C12 H12F 0.9799
C13 C14 1.521(9)
C13 C15 1.527(9)
C13 H13 1.0000
C14 H14A 0.9798
C14 H14B 0.9800
C14 H14C 0.9800
C14 H14D 0.9801
C14 H14E 0.9799
C14 H14F 0.9800
C15 H15A 0.9799
C15 H15B 0.9802
C15 H15C 0.9799
C15 H15D 0.9801
C15 H15E 0.9798
C15 H15F 0.9801
C16 C17 1.391(7)
C16 C21 1.400(7)
C17 C18 1.392(7)
C17 C22 1.523(8)
C18 C19 1.379(8)
C18 H18 0.9500
C19 C20 1.369(9)
C19 H19 0.9500
C20 C21 1.387(7)
C20 H20 0.9500
C21 C25 1.512(8)
C22 C24 1.528(8)
C22 C23 1.537(7)
C22 H22 1.0000
C23 H23A 0.9799
C23 H23B 0.9801
C23 H23C 0.9800
C23 H23D 0.9799
C23 H23E 0.9799
C23 H23F 0.9802
C24 H24A 0.9799
C24 H24B 0.9801
C24 H24C 0.9799
C24 H24D 0.9801
C24 H24E 0.9801
C24 H24F 0.9800
C25 C27 1.546(7)
C25 C26 1.547(8)
C25 H25 1.0000
C26 H26A 0.9801
C26 H26B 0.9798
C26 H26C 0.9800
C26 H26D 0.9801
C26 H26E 0.9801
C26 H26F 0.9798
C27 H27A 0.9799
C27 H27B 0.9799
C27 H27C 0.9802
C27 H27D 0.9802
C27 H27E 0.9801
C27 H27F 0.9799
N3 C28 1.359(6)
N3 C29 1.423(6)
N3 C31 1.441(6)
C28 N4 1.369(6)
C28 Al2 2.105(5)
N4 C30 1.396(6)
N4 C43 1.442(6)
C29 C30 1.339(7)
C30 H30 0.9500
C31 C32 1.404(7)
C31 C36 1.419(8)
C32 C33 1.404(8)
C32 C37 1.528(9)
C33 C34 1.387(10)
C33 H33 0.9500
C34 C35 1.366(9)
C34 H34 0.9500
C35 C36 1.395(7)
C35 H35 0.9500
C36 C40 1.506(7)
C37 C38 1.519(8)
C37 C39 1.545(8)
C37 H37 1.0000
C38 H38A 0.9800
C38 H38B 0.9800
C38 H38C 0.9801
C38 H38D 0.9800
C38 H38E 0.9800
C38 H38F 0.9800
C39 H39A 0.9799
C39 H39B 0.9801
C39 H39C 0.9799
C39 H39D 0.9799
C39 H39E 0.9799
C39 H39F 0.9800
C40 C41 1.523(8)
C40 C42 1.534(8)
C40 H40 1.0000
C41 H41A 0.9800
C41 H41B 0.9799
C41 H41C 0.9800
C41 H41D 0.9800
C41 H41E 0.9800
C41 H41F 0.9800
C42 H42A 0.9800
C42 H42B 0.9800
C42 H42C 0.9802
C42 H42D 0.9800
C42 H42E 0.9801
C42 H42F 0.9798
C43 C44 1.389(8)
C43 C48 1.406(8)
C44 C45 1.386(9)
C44 C49 1.516(9)
C45 C46 1.375(10)
C45 H45 0.9500
C46 C47 1.374(10)
C46 H46 0.9500
C47 C48 1.387(7)
C47 H47 0.9500
C48 C52 1.517(8)
C49 C50 1.526(9)
C49 C51 1.543(10)
C49 H49 1.0000
C50 H50A 0.9799
C50 H50B 0.9800
C50 H50C 0.9799
C50 H50D 0.9801
C50 H50E 0.9800
C50 H50F 0.9799
C51 H51A 0.9800
C51 H51B 0.9800
C51 H51C 0.9800
C51 H51D 0.9799
C51 H51E 0.9800
C51 H51F 0.9800
C52 C54 1.514(8)
C52 C53 1.533(7)
C52 H52 1.0000
C53 H53A 0.9801
C53 H53B 0.9798
C53 H53C 0.9801
C53 H53D 0.9800
C53 H53E 0.9800
C53 H53F 0.9799
C54 H54A 0.9798
C54 H54B 0.9797
C54 H54C 0.9801
C54 H54D 0.9800
C54 H54E 0.9800
C54 H54F 0.9797
C55 C56 1.400(8)
C55 C60 1.422(8)
C56 C57 1.393(8)
C56 C61 1.537(8)
C57 C58 1.404(9)
C57 H57 0.9500
C58 C59 1.377(9)
C58 C62 1.529(8)
C59 C60 1.382(8)
C59 H59 0.9500
C60 C63 1.519(8)
C61 H61A 0.9798
C61 H61B 0.9801
C61 H61C 0.9801
C61 H61D 0.9800
C61 H61E 0.9798
C61 H61F 0.9800
C62 H62A 0.9800
C62 H62B 0.9798
C62 H62C 0.9799
C62 H62D 0.9797
C62 H62E 0.9799
C62 H62F 0.9800
C63 H63A 0.9799
C63 H63B 0.9799
C63 H63C 0.9799
C63 H63D 0.9800
C63 H63E 0.9800
C63 H63F 0.9799
Al1 C66 1.844(10)
Al1 C68A 1.900(19)
Al1 C64 1.982(6)
Al1 C68 2.080(11)
Al1 C66A 2.26(2)
C64 C65 1.524(8)
C64 H64A 0.9900
C64 H64B 0.9900
C65 H65A 0.9800
C65 H65B 0.9799
C65 H65C 0.9800
C65 H65D 0.9799
C65 H65E 0.9801
C65 H65F 0.9799
C66 C67 1.483(19)
C66 H66A 0.9900
C66 H66B 0.9900
C67 H67A 0.9800
C67 H67B 0.9800
C67 H67C 0.9800
C67 H67D 0.9800
C67 H67E 0.9800
C67 H67F 0.9800
C68 C69 1.521(15)
C68 H68A 0.9900
C68 H68B 0.9900
C69 H69A 0.9800
C69 H69B 0.9800
C69 H69C 0.9800
C69 H69D 0.9800
C69 H69E 0.9800
C69 H69F 0.9800
C66A C67A 1.51(3)
C66A H66C 0.9900
C66A H66D 0.9900
C67A H67G 0.9800
C67A H67H 0.9800
C67A H67I 0.9800
C67A H67J 0.9800
C67A H67K 0.9800
C67A H67L 0.9800
C68A C69A 1.54(3)
C68A H68C 0.9900
C68A H68D 0.9900
C69A H69G 0.9800
C69A H69H 0.9800
C69A H69I 0.9800
C69A H69J 0.9800
C69A H69K 0.9800
C69A H69L 0.9800
Al2 C74 1.969(8)
Al2 C70 1.981(6)
Al2 C72 2.040(9)
C70 C71 1.551(7)
C70 H70A 0.9900
C70 H70B 0.9900
C71 H71A 0.9800
C71 H71B 0.9800
C71 H71C 0.9801
C71 H71D 0.9802
C71 H71E 0.9798
C71 H71F 0.9800
C72 C73 1.467(10)
C72 H72A 0.9900
C72 H72B 0.9900
C73 H73A 0.9799
C73 H73B 0.9800
C73 H73C 0.9802
C73 H73D 0.9800
C73 H73E 0.9800
C73 H73F 0.9800
C74 C75 1.454(11)
C74 C75A 1.592(19)
C74 H74A 0.9900
C74 H74B 0.9900
C75 H75A 0.9800
C75 H75B 0.9800
C75 H75C 0.9800
C75 H75D 0.9800
C75 H75E 0.9800
C75 H75F 0.9800
C75A H75G 0.9800
C75A H75H 0.9800
C75A H75I 0.9800
C75A H75J 0.9800
C75A H75K 0.9800
C75A H75L 0.9800
K101 O105 2.778(5)
K101 O104 2.794(5)
K101 O102 2.799(5)
K101 O101 2.817(4)
K101 O106 2.826(4)
K101 O103 2.838(4)
K101 N102 3.043(6)
K101 N101 3.049(6)
N101 C113 1.450(8)
N101 C107 1.466(8)
N101 C101 1.483(7)
N102 C112 1.451(9)
N102 C106 1.474(10)
N102 C118 1.478(8)
O101 C102 1.408(8)
O101 C103 1.417(7)
O102 C105 1.394(10)
O102 C104 1.444(8)
O103 C108 1.429(8)
O103 C109 1.434(8)
O104 C110 1.427(8)
O104 C111 1.442(8)
O105 C115 1.418(7)
O105 C114 1.422(9)
O106 C116 1.407(8)
O106 C117 1.439(9)
C101 C102 1.513(9)
C101 H10A 0.9900
C101 H10B 0.9900
C102 H10C 0.9900
C102 H10D 0.9900
C103 C104 1.458(11)
C103 H10E 0.9900
C103 H10F 0.9900
C104 H10G 0.9900
C104 H10H 0.9900
C105 C106 1.518(10)
C105 H10I 0.9900
C105 H10J 0.9900
C106 H10K 0.9900
C106 H10L 0.9900
C107 C108 1.498(10)
C107 H10M 0.9900
C107 H10N 0.9900
C108 H10O 0.9900
C108 H10P 0.9900
C109 C110 1.483(10)
C109 H10Q 0.9900
C109 H10R 0.9900
C110 H11G 0.9900
C110 H11H 0.9900
C111 C112 1.441(11)
C111 H11I 0.9900
C111 H11J 0.9900
C112 H11K 0.9900
C112 H11L 0.9900
C113 C114 1.513(9)
C113 H11M 0.9900
C113 H11N 0.9900
C114 H11O 0.9900
C114 H11P 0.9900
C115 C116 1.484(11)
C115 H11Q 0.9900
C115 H11R 0.9900
C116 H11S 0.9900
C116 H11T 0.9900
C117 C118 1.489(11)
C117 H11U 0.9900
C117 H11V 0.9900
C118 H11W 0.9900
C118 H11X 0.9900
